data_7202472
loop_
_publ_author_name
'Mathieu Surin'
'Prashant Sonar'
'Andrew C. Grimsdale'
'Klaus M\"ullen'
'Steven De Feyter'
'Satoshi Habuchi'
'Stefano Sarzi'
'Els Braeken'
'An Ver Heyen'
'Mark Van der Auweraer'
'Frans C. De Schryver'
'Massimiliano Cavallini'
'Jean-Fran\,cois Moulin'
'Fabio Biscarini'
'Cristina Femoni'
'Roberto Lazzaroni'
'Philippe Lecl\`ere'

_publ_section_title
;
 Solid-state assemblies and optical properties of conjugated oligomers
 combining fluorene and thiophene units
;
_journal_issue 8
_journal_name_full 'Journal of Materials Chemistry'
_journal_page_first 728
_journal_paper_doi 10.1039/b610132a
_journal_volume 17
_journal_year 2007
_chemical_formula_sum 'C70 H88 S3'
_chemical_formula_weight 1025.58
_chemical_name_systematic
;
?
;
_space_group_IT_number 2
_symmetry_cell_setting triclinic
_symmetry_space_group_name_Hall '-P 1'
_symmetry_space_group_name_H-M 'P -1'
_atom_sites_solution_hydrogens geom
_atom_sites_solution_primary direct
_atom_sites_solution_secondary difmap
_audit_creation_method SHELXL-97
_cell_angle_alpha 83.439(7)
_cell_angle_beta 66.224(7)
_cell_angle_gamma 89.876(6)
_cell_formula_units_Z 4
_cell_length_a 17.432(6)
_cell_length_b 18.687(6)
_cell_length_c 21.199(7)
_cell_measurement_reflns_used 6180
_cell_measurement_temperature 298(2)
_cell_measurement_theta_max 28.215
_cell_measurement_theta_min 2.247
_cell_volume 6271(4)
_computing_structure_refinement 'SHELXL-97 (Sheldrick, 1997)'
_computing_structure_solution 'SHELXS-97 (Sheldrick, 1990)'
_diffrn_ambient_temperature 298(2)
_diffrn_measured_fraction_theta_full 0.987
_diffrn_measured_fraction_theta_max 0.987
_diffrn_measurement_device_type 'CCD Area Detector'
_diffrn_measurement_method 'phi and omega scans'
_diffrn_radiation_monochromator graphite
_diffrn_radiation_source 'fine-focus sealed tube'
_diffrn_radiation_type MoK\a
_diffrn_radiation_wavelength 0.71073
_diffrn_reflns_av_R_equivalents 0.1208
_diffrn_reflns_av_sigmaI/netI 0.2317
_diffrn_reflns_limit_h_max 20
_diffrn_reflns_limit_h_min -20
_diffrn_reflns_limit_k_max 22
_diffrn_reflns_limit_k_min -22
_diffrn_reflns_limit_l_max 25
_diffrn_reflns_limit_l_min -25
_diffrn_reflns_number 44603
_diffrn_reflns_theta_full 25.00
_diffrn_reflns_theta_max 25.00
_diffrn_reflns_theta_min 1.10
_exptl_absorpt_coefficient_mu 0.157
_exptl_absorpt_correction_T_max 0.9693
_exptl_absorpt_correction_T_min 0.9545
_exptl_absorpt_correction_type empirical
_exptl_crystal_colour yellow
_exptl_crystal_density_diffrn 1.086
_exptl_crystal_density_method 'not measured'
_exptl_crystal_description prismatic
_exptl_crystal_F_000 2224
_exptl_crystal_size_max 0.30
_exptl_crystal_size_mid 0.25
_exptl_crystal_size_min 0.20
_refine_diff_density_max 0.335
_refine_diff_density_min -0.337
_refine_diff_density_rms 0.047
_refine_ls_extinction_method none
_refine_ls_goodness_of_fit_ref 0.918
_refine_ls_hydrogen_treatment constr
_refine_ls_matrix_type full
_refine_ls_number_parameters 1315
_refine_ls_number_reflns 21809
_refine_ls_number_restraints 912
_refine_ls_restrained_S_all 0.948
_refine_ls_R_factor_all 0.2555
_refine_ls_R_factor_gt 0.0858
_refine_ls_shift/su_max 0.001
_refine_ls_shift/su_mean 0.000
_refine_ls_structure_factor_coef Fsqd
_refine_ls_weighting_details 'calc w=1/[\s^2^(Fo^2^)+(0.0723P)^2^+0.0000P] where P=(Fo^2^+2Fc^2^)/3'
_refine_ls_weighting_scheme calc
_refine_ls_wR_factor_gt 0.1723
_refine_ls_wR_factor_ref 0.2265
_reflns_number_gt 6722
_reflns_number_total 21809
_reflns_threshold_expression >2sigma(I)
_cod_data_source_file b610132a.txt
_cod_data_source_block p1b
_cod_depositor_comments
;
The following automatic conversions were performed:
'_symmetry_cell_setting' value 'Triclinic' changed to 'triclinic'
according to '/home/saulius/struct/CIF-dictionaries/cif_core.dic'
dictionary named 'cif_core.dic' version 2.4.1 from 2010-06-29.

Automatic conversion script
Id: cif_fix_enum 1527 2010-12-29 10:47:43Z saulius 
;
_cod_original_sg_symbol_H-M P-1
_cod_database_code 7202472

loop_
_symmetry_equiv_pos_as_xyz
'x, y, z'
'-x, -y, -z'

loop_
_atom_site_label
_atom_site_type_symbol
_atom_site_fract_x
_atom_site_fract_y
_atom_site_fract_z
_atom_site_U_iso_or_equiv
_atom_site_adp_type
_atom_site_occupancy
_atom_site_symmetry_multiplicity
_atom_site_calc_flag
_atom_site_refinement_flags
_atom_site_disorder_assembly
_atom_site_disorder_group
S1 S 0.30658(10) 0.62737(9) 0.01852(8) 0.0642(5) Uani 1 1 d . . .
S2 S 0.35426(9) 0.42842(8) 0.12357(8) 0.0554(5) Uani 1 1 d . . .
S3 S 0.46251(10) 0.82159(8) -0.08161(8) 0.0603(5) Uani 1 1 d . . .
C1 C 0.3971(3) 0.6827(3) -0.0214(3) 0.0522(14) Uani 1 1 d U . .
C2 C 0.4599(4) 0.6550(3) -0.0039(3) 0.0552(14) Uani 1 1 d U . .
H2 H 0.5130 0.6774 -0.0192 0.066 Uiso 1 1 calc R . .
C3 C 0.4350(4) 0.5884(3) 0.0404(3) 0.0560(14) Uani 1 1 d U . .
H3 H 0.4709 0.5625 0.0561 0.067 Uiso 1 1 calc R . .
C4 C 0.3533(4) 0.5657(3) 0.0579(3) 0.0497(13) Uani 1 1 d U . .
C5 C 0.3056(4) 0.5018(3) 0.1008(3) 0.0507(14) Uani 1 1 d U . .
C6 C 0.2219(4) 0.4875(3) 0.1277(3) 0.0634(15) Uani 1 1 d U . .
H6 H 0.1847 0.5203 0.1215 0.076 Uiso 1 1 calc R . .
C7 C 0.1958(4) 0.4193(3) 0.1659(3) 0.0632(15) Uani 1 1 d U . .
H7 H 0.1401 0.4022 0.1864 0.076 Uiso 1 1 calc R . .
C8 C 0.2607(3) 0.3798(3) 0.1703(3) 0.0511(13) Uani 1 1 d U . .
C9 C 0.2561(4) 0.3063(3) 0.2054(3) 0.0534(13) Uani 1 1 d U . .
C10 C 0.1841(4) 0.2785(3) 0.2598(3) 0.0576(14) Uani 1 1 d U . .
H10 H 0.1379 0.3070 0.2748 0.069 Uiso 1 1 calc R . .
C11 C 0.1777(4) 0.2094(3) 0.2934(3) 0.0597(14) Uani 1 1 d U . .
C12 C 0.2467(4) 0.1647(3) 0.2712(3) 0.0551(13) Uani 1 1 d U . .
C13 C 0.3209(4) 0.1925(3) 0.2167(3) 0.0576(14) Uani 1 1 d U . .
H13 H 0.3676 0.1644 0.2021 0.069 Uiso 1 1 calc R . .
C14 C 0.3252(4) 0.2617(3) 0.1843(3) 0.0555(14) Uani 1 1 d U . .
H14 H 0.3749 0.2794 0.1476 0.067 Uiso 1 1 calc R . .
C15 C 0.2226(4) 0.0941(3) 0.3140(3) 0.0575(13) Uani 1 1 d U . .
C16 C 0.1395(4) 0.0958(3) 0.3625(3) 0.0652(14) Uani 1 1 d U . .
C17 C 0.1003(4) 0.0358(3) 0.4088(3) 0.0824(17) Uani 1 1 d U . .
H17 H 0.0456 0.0371 0.4418 0.099 Uiso 1 1 calc R . .
C18 C 0.1450(4) -0.0273(3) 0.4052(3) 0.0806(17) Uani 1 1 d U . .
H18 H 0.1189 -0.0686 0.4353 0.097 Uiso 1 1 calc R . .
C19 C 0.2268(4) -0.0291(3) 0.3577(3) 0.0758(16) Uani 1 1 d U . .
H19 H 0.2554 -0.0713 0.3563 0.091 Uiso 1 1 calc R . .
C20 C 0.2667(4) 0.0314(3) 0.3122(3) 0.0658(15) Uani 1 1 d U . .
H20 H 0.3222 0.0304 0.2808 0.079 Uiso 1 1 calc R . .
C21 C 0.1043(4) 0.1694(3) 0.3537(3) 0.0669(14) Uani 1 1 d U . .
C22 C 0.0268(4) 0.1628(3) 0.3371(3) 0.0777(17) Uani 1 1 d U . .
H22A H -0.0169 0.1345 0.3762 0.093 Uiso 1 1 calc R . .
H22B H 0.0064 0.2106 0.3324 0.093 Uiso 1 1 calc R . .
C23 C 0.0413(4) 0.1285(3) 0.2718(3) 0.0805(17) Uani 1 1 d U . .
H23A H 0.0835 0.1578 0.2324 0.097 Uiso 1 1 calc R . .
H23B H 0.0636 0.0814 0.2758 0.097 Uiso 1 1 calc R . .
C24 C -0.0362(4) 0.1199(4) 0.2576(4) 0.0951(19) Uani 1 1 d U . .
H24A H -0.0600 0.1667 0.2559 0.114 Uiso 1 1 calc R . .
H24B H -0.0774 0.0887 0.2961 0.114 Uiso 1 1 calc R . .
C25 C -0.0213(4) 0.0887(4) 0.1904(4) 0.1018(19) Uani 1 1 d U . .
H25A H 0.0010 0.0413 0.1922 0.122 Uiso 1 1 calc R . .
H25B H 0.0203 0.1193 0.1517 0.122 Uiso 1 1 calc R . .
C26 C -0.1013(5) 0.0825(4) 0.1778(4) 0.121(2) Uani 1 1 d U . .
H26A H -0.1424 0.0513 0.2163 0.145 Uiso 1 1 calc R . .
H26B H -0.1242 0.1298 0.1772 0.145 Uiso 1 1 calc R . .
C27 C -0.0882(5) 0.0534(4) 0.1113(5) 0.131(2) Uani 1 1 d U . .
H27A H -0.0667 0.0056 0.1121 0.158 Uiso 1 1 calc R . .
H27B H -0.0465 0.0841 0.0727 0.158 Uiso 1 1 calc R . .
C28 C -0.1690(6) 0.0494(5) 0.0998(5) 0.152(3) Uani 1 1 d U . .
H28A H -0.1888 0.0975 0.0955 0.183 Uiso 1 1 calc R . .
H28B H -0.2121 0.0210 0.1393 0.183 Uiso 1 1 calc R . .
C29 C -0.1526(6) 0.0144(5) 0.0326(5) 0.183(4) Uani 1 1 d U . .
H29A H -0.1622 0.0485 -0.0006 0.275 Uiso 1 1 calc R . .
H29B H -0.1898 -0.0274 0.0437 0.275 Uiso 1 1 calc R . .
H29C H -0.0955 0.0003 0.0131 0.275 Uiso 1 1 calc R . .
C30 C 0.0825(4) 0.2090(3) 0.4201(3) 0.0757(17) Uani 1 1 d U . .
H30A H 0.0575 0.2540 0.4133 0.091 Uiso 1 1 calc R . .
H30B H 0.0405 0.1794 0.4594 0.091 Uiso 1 1 calc R . .
C31 C 0.1556(4) 0.2252(3) 0.4381(3) 0.0832(18) Uani 1 1 d U . .
H31A H 0.1973 0.2553 0.3990 0.100 Uiso 1 1 calc R . .
H31B H 0.1811 0.1802 0.4444 0.100 Uiso 1 1 calc R . .
C32 C 0.1343(4) 0.2626(4) 0.5027(3) 0.0877(18) Uani 1 1 d U . .
H32A H 0.1118 0.3089 0.4958 0.105 Uiso 1 1 calc R . .
H32B H 0.0911 0.2338 0.5418 0.105 Uiso 1 1 calc R . .
C33 C 0.2092(4) 0.2742(4) 0.5199(4) 0.0960(19) Uani 1 1 d U . .
H33A H 0.2503 0.3065 0.4824 0.115 Uiso 1 1 calc R . .
H33B H 0.2348 0.2284 0.5221 0.115 Uiso 1 1 calc R . .
C34 C 0.1892(5) 0.3052(4) 0.5876(4) 0.0989(19) Uani 1 1 d U . .
H34A H 0.1456 0.2746 0.6247 0.119 Uiso 1 1 calc R . .
H34B H 0.1670 0.3525 0.5843 0.119 Uiso 1 1 calc R . .
C35 C 0.2637(5) 0.3124(4) 0.6067(4) 0.102(2) Uani 1 1 d U . .
H35A H 0.2858 0.2651 0.6105 0.122 Uiso 1 1 calc R . .
H35B H 0.3075 0.3429 0.5696 0.122 Uiso 1 1 calc R . .
C36 C 0.2422(5) 0.3435(4) 0.6736(4) 0.108(2) Uani 1 1 d U . .
H36A H 0.1985 0.3130 0.7106 0.130 Uiso 1 1 calc R . .
H36B H 0.2200 0.3907 0.6697 0.130 Uiso 1 1 calc R . .
C37 C 0.3160(5) 0.3511(4) 0.6933(4) 0.135(3) Uani 1 1 d U . .
H37A H 0.3392 0.3049 0.6964 0.202 Uiso 1 1 calc R . .
H37B H 0.2975 0.3693 0.7374 0.202 Uiso 1 1 calc R . .
H37C H 0.3581 0.3840 0.6585 0.202 Uiso 1 1 calc R . .
C38 C 0.3992(4) 0.7465(3) -0.0683(3) 0.0598(14) Uani 1 1 d U . .
C39 C 0.3545(4) 0.7553(3) -0.1087(3) 0.0778(16) Uani 1 1 d U . .
H39 H 0.3158 0.7211 -0.1086 0.093 Uiso 1 1 calc R . .
C40 C 0.3747(4) 0.8243(3) -0.1518(3) 0.0779(16) Uani 1 1 d U . .
H40 H 0.3501 0.8385 -0.1826 0.094 Uiso 1 1 calc R . .
C41 C 0.4318(4) 0.8664(3) -0.1437(3) 0.0594(14) Uani 1 1 d U . .
C42 C 0.4642(4) 0.9386(3) -0.1785(3) 0.0536(13) Uani 1 1 d U . .
C43 C 0.4436(3) 0.9682(3) -0.2335(3) 0.0527(13) Uani 1 1 d U . .
H43 H 0.4112 0.9408 -0.2485 0.063 Uiso 1 1 calc R . .
C44 C 0.4710(3) 1.0376(3) -0.2654(3) 0.0499(12) Uani 1 1 d U . .
C45 C 0.5191(3) 1.0801(3) -0.2425(3) 0.0517(13) Uani 1 1 d U . .
C46 C 0.5425(3) 1.0505(3) -0.1907(3) 0.0571(14) Uani 1 1 d U . .
H46 H 0.5770 1.0773 -0.1773 0.069 Uiso 1 1 calc R . .
C47 C 0.5148(3) 0.9813(3) -0.1584(3) 0.0592(14) Uani 1 1 d U . .
H47 H 0.5300 0.9626 -0.1227 0.071 Uiso 1 1 calc R . .
C48 C 0.5356(3) 1.1520(3) -0.2839(3) 0.0516(13) Uani 1 1 d U . .
C49 C 0.4985(3) 1.1527(3) -0.3313(3) 0.0548(13) Uani 1 1 d U . .
C50 C 0.5013(4) 1.2154(3) -0.3745(3) 0.0673(15) Uani 1 1 d U . .
H50 H 0.4775 1.2157 -0.4066 0.081 Uiso 1 1 calc R . .
C51 C 0.5404(4) 1.2780(3) -0.3690(3) 0.0720(16) Uani 1 1 d U . .
H51 H 0.5418 1.3205 -0.3970 0.086 Uiso 1 1 calc R . .
C52 C 0.5769(4) 1.2771(3) -0.3220(3) 0.0690(16) Uani 1 1 d U . .
H52 H 0.6035 1.3190 -0.3193 0.083 Uiso 1 1 calc R . .
C53 C 0.5747(4) 1.2152(3) -0.2789(3) 0.0649(15) Uani 1 1 d U . .
H53 H 0.5988 1.2154 -0.2469 0.078 Uiso 1 1 calc R . .
C54 C 0.4550(4) 1.0796(3) -0.3251(3) 0.0547(12) Uani 1 1 d U . .
C55 C 0.3610(3) 1.0865(3) -0.3084(3) 0.0638(15) Uani 1 1 d U . .
H55A H 0.3558 1.1136 -0.3483 0.077 Uiso 1 1 calc R . .
H55B H 0.3361 1.0385 -0.3027 0.077 Uiso 1 1 calc R . .
C56 C 0.3101(3) 1.1224(3) -0.2444(3) 0.0707(16) Uani 1 1 d U . .
H56A H 0.3356 1.1697 -0.2481 0.085 Uiso 1 1 calc R . .
H56B H 0.3105 1.0938 -0.2034 0.085 Uiso 1 1 calc R . .
C57 C 0.2197(4) 1.1302(3) -0.2367(3) 0.0804(17) Uani 1 1 d U . .
H57A H 0.2205 1.1593 -0.2779 0.096 Uiso 1 1 calc R . .
H57B H 0.1960 1.0828 -0.2350 0.096 Uiso 1 1 calc R . .
C58 C 0.1617(4) 1.1639(4) -0.1734(4) 0.0913(18) Uani 1 1 d U . .
H58A H 0.1824 1.2128 -0.1761 0.110 Uiso 1 1 calc R . .
H58B H 0.1622 1.1366 -0.1318 0.110 Uiso 1 1 calc R . .
C59 C 0.0708(4) 1.1653(4) -0.1681(4) 0.102(2) Uani 1 1 d U . .
H59A H 0.0712 1.1948 -0.2090 0.122 Uiso 1 1 calc R . .
H59B H 0.0530 1.1167 -0.1697 0.122 Uiso 1 1 calc R . .
C60 C 0.0072(5) 1.1922(4) -0.1064(4) 0.115(2) Uani 1 1 d U . .
H60A H 0.0233 1.2414 -0.1048 0.138 Uiso 1 1 calc R . .
H60B H 0.0059 1.1631 -0.0650 0.138 Uiso 1 1 calc R . .
C61 C -0.0810(5) 1.1903(4) -0.1061(4) 0.124(2) Uani 1 1 d U . .
H61A H -0.0793 1.2171 -0.1487 0.149 Uiso 1 1 calc R . .
H61B H -0.0987 1.1407 -0.1048 0.149 Uiso 1 1 calc R . .
C62 C -0.1446(5) 1.2223(5) -0.0443(4) 0.165(4) Uani 1 1 d U . .
H62A H -0.1442 1.1977 -0.0022 0.247 Uiso 1 1 calc R . .
H62B H -0.1996 1.2168 -0.0440 0.247 Uiso 1 1 calc R . .
H62C H -0.1303 1.2726 -0.0479 0.247 Uiso 1 1 calc R . .
C63 C 0.4960(3) 1.0430(3) -0.3923(3) 0.0587(14) Uani 1 1 d U . .
H63A H 0.4654 0.9975 -0.3858 0.070 Uiso 1 1 calc R . .
H63B H 0.4896 1.0734 -0.4300 0.070 Uiso 1 1 calc R . .
C64 C 0.5878(3) 1.0288(3) -0.4136(3) 0.0629(15) Uani 1 1 d U . .
H64A H 0.5940 0.9969 -0.3767 0.075 Uiso 1 1 calc R . .
H64B H 0.6182 1.0740 -0.4188 0.075 Uiso 1 1 calc R . .
C65 C 0.6279(4) 0.9949(3) -0.4816(3) 0.0643(15) Uani 1 1 d U . .
H65A H 0.5977 0.9497 -0.4768 0.077 Uiso 1 1 calc R . .
H65B H 0.6222 1.0268 -0.5188 0.077 Uiso 1 1 calc R . .
C66 C 0.7206(4) 0.9809(3) -0.5016(3) 0.0738(16) Uani 1 1 d U . .
H66A H 0.7499 1.0261 -0.5047 0.089 Uiso 1 1 calc R . .
H66B H 0.7255 0.9484 -0.4645 0.089 Uiso 1 1 calc R . .
C67 C 0.7643(4) 0.9492(3) -0.5692(3) 0.0766(16) Uani 1 1 d U . .
H67A H 0.7560 0.9796 -0.6060 0.092 Uiso 1 1 calc R . .
H67B H 0.7386 0.9019 -0.5650 0.092 Uiso 1 1 calc R . .
C68 C 0.8582(4) 0.9422(3) -0.5896(3) 0.0796(17) Uani 1 1 d U . .
H68A H 0.8838 0.9895 -0.5937 0.096 Uiso 1 1 calc R . .
H68B H 0.8665 0.9117 -0.5529 0.096 Uiso 1 1 calc R . .
C69 C 0.9023(4) 0.9109(4) -0.6571(3) 0.0887(19) Uani 1 1 d U . .
H69A H 0.8953 0.9422 -0.6940 0.106 Uiso 1 1 calc R . .
H69B H 0.8754 0.8643 -0.6535 0.106 Uiso 1 1 calc R . .
C70 C 0.9957(4) 0.9014(4) -0.6771(4) 0.110(3) Uani 1 1 d U . .
H70A H 1.0244 0.9479 -0.6881 0.165 Uiso 1 1 calc R . .
H70B H 1.0177 0.8755 -0.7168 0.165 Uiso 1 1 calc R . .
H70C H 1.0037 0.8749 -0.6389 0.165 Uiso 1 1 calc R . .
S101 S 0.68316(12) 0.81907(9) -0.03618(9) 0.0826(6) Uani 1 1 d . . .
S102 S 0.66386(11) 1.05202(9) -0.05299(9) 0.0738(6) Uani 1 1 d . . .
S103 S 0.58353(11) 0.65989(9) 0.15025(8) 0.0675(5) Uani 1 1 d . . .
C101 C 0.6408(4) 0.7797(3) 0.0494(3) 0.0640(15) Uani 1 1 d U . .
C102 C 0.6207(4) 0.8319(4) 0.0916(4) 0.0894(18) Uani 1 1 d U . .
H102 H 0.5971 0.8222 0.1398 0.107 Uiso 1 1 calc R . .
C103 C 0.6383(4) 0.9025(4) 0.0562(4) 0.0887(18) Uani 1 1 d U . .
H103 H 0.6281 0.9434 0.0791 0.106 Uiso 1 1 calc R . .
C104 C 0.6714(4) 0.9058(3) -0.0137(3) 0.0684(16) Uani 1 1 d U . .
C105 C 0.6347(4) 0.7031(3) 0.0653(3) 0.0582(14) Uani 1 1 d U . .
C106 C 0.6625(4) 0.6524(3) 0.0208(3) 0.0651(15) Uani 1 1 d U . .
H106 H 0.6925 0.6638 -0.0268 0.078 Uiso 1 1 calc R . .
C107 C 0.6417(4) 0.5810(3) 0.0539(3) 0.0644(15) Uani 1 1 d U . .
H107 H 0.6557 0.5413 0.0293 0.077 Uiso 1 1 calc R . .
C108 C 0.6001(3) 0.5743(3) 0.1236(3) 0.0545(14) Uani 1 1 d U . .
C109 C 0.5693(4) 0.5081(3) 0.1727(3) 0.0571(13) Uani 1 1 d U . .
C110 C 0.5698(3) 0.5007(3) 0.2390(3) 0.0609(14) Uani 1 1 d U . .
H110 H 0.5887 0.5391 0.2541 0.073 Uiso 1 1 calc R . .
C111 C 0.5423(4) 0.4362(3) 0.2822(3) 0.0643(14) Uani 1 1 d U . .
C112 C 0.5115(4) 0.3782(3) 0.2612(3) 0.0620(14) Uani 1 1 d U . .
C113 C 0.5104(3) 0.3859(3) 0.1956(3) 0.0619(14) Uani 1 1 d U . .
H113 H 0.4897 0.3482 0.1810 0.074 Uiso 1 1 calc R . .
C114 C 0.5401(3) 0.4492(3) 0.1526(3) 0.0588(14) Uani 1 1 d U . .
H114 H 0.5407 0.4529 0.1082 0.071 Uiso 1 1 calc R . .
C115 C 0.4867(4) 0.3187(3) 0.3157(3) 0.0691(14) Uani 1 1 d U . .
C116 C 0.5059(4) 0.3367(3) 0.3711(4) 0.0744(15) Uani 1 1 d U . .
C117 C 0.4881(4) 0.2889(4) 0.4303(3) 0.0850(17) Uani 1 1 d U . .
H117 H 0.5019 0.3012 0.4658 0.102 Uiso 1 1 calc R . .
C118 C 0.4493(4) 0.2223(4) 0.4360(4) 0.0921(19) Uani 1 1 d U . .
H118 H 0.4364 0.1898 0.4759 0.111 Uiso 1 1 calc R . .
C119 C 0.4295(4) 0.2037(4) 0.3828(4) 0.0904(18) Uani 1 1 d U . .
H119 H 0.4034 0.1589 0.3876 0.108 Uiso 1 1 calc R . .
C120 C 0.4480(4) 0.2508(3) 0.3224(4) 0.0812(17) Uani 1 1 d U . .
H120 H 0.4350 0.2375 0.2868 0.097 Uiso 1 1 calc R . .
C121 C 0.5481(4) 0.4130(3) 0.3523(3) 0.0706(14) Uani 1 1 d U . .
C122 C 0.5003(4) 0.4630(3) 0.4080(3) 0.0805(16) Uani 1 1 d U . .
H12A H 0.5019 0.4433 0.4518 0.097 Uiso 1 1 calc R . .
H12B H 0.5296 0.5100 0.3944 0.097 Uiso 1 1 calc R . .
C123 C 0.4103(4) 0.4727(4) 0.4192(3) 0.0899(18) Uani 1 1 d DU . .
H12C H 0.3829 0.4256 0.4260 0.108 Uiso 1 1 calc R . .
H12D H 0.4089 0.4990 0.3774 0.108 Uiso 1 1 calc R . .
C124 C 0.3604(5) 0.5127(4) 0.4808(4) 0.1048(19) Uani 1 1 d DU . .
H12E H 0.3864 0.5605 0.4734 0.126 Uiso 1 1 calc R . .
H12F H 0.3626 0.4872 0.5225 0.126 Uiso 1 1 calc R . .
C125 C 0.2687(5) 0.5196(5) 0.4917(4) 0.126(2) Uani 1 1 d DU . .
H12G H 0.2674 0.5515 0.4528 0.151 Uiso 1 1 calc R . .
H12H H 0.2468 0.4726 0.4900 0.151 Uiso 1 1 calc R . .
C126 C 0.2123(6) 0.5458(5) 0.5545(5) 0.152(3) Uani 1 1 d DU . .
H12I H 0.2312 0.5944 0.5552 0.183 Uiso 1 1 calc R . .
H12J H 0.2150 0.5158 0.5940 0.183 Uiso 1 1 calc R . .
C127 C 0.1224(6) 0.5467(6) 0.5629(5) 0.177(3) Uani 1 1 d DU . .
H12K H 0.1001 0.4983 0.5660 0.213 Uiso 1 1 calc R . .
H12L H 0.1173 0.5764 0.5243 0.213 Uiso 1 1 calc R . .
C128 C 0.0772(7) 0.5787(7) 0.6304(7) 0.209(4) Uani 1 1 d DU . .
H12M H 0.0833 0.5484 0.6682 0.251 Uiso 1 1 calc R . .
H12N H 0.1022 0.6261 0.6269 0.251 Uiso 1 1 calc R . .
C129 C -0.0041(7) 0.5841(7) 0.6438(7) 0.264(6) Uani 1 1 d DU . .
H12O H -0.0318 0.6041 0.6867 0.396 Uiso 1 1 calc R . .
H12P H -0.0289 0.5371 0.6476 0.396 Uiso 1 1 calc R . .
H12Q H -0.0101 0.6150 0.6068 0.396 Uiso 1 1 calc R . .
C130 C 0.6417(4) 0.4109(3) 0.3403(3) 0.0791(16) Uani 1 1 d U . .
H13A H 0.6650 0.4601 0.3303 0.095 Uiso 1 1 calc R . .
H13B H 0.6451 0.3898 0.3831 0.095 Uiso 1 1 calc R . .
C131 C 0.6958(4) 0.3687(4) 0.2817(4) 0.0887(18) Uani 1 1 d U . .
H13C H 0.6732 0.3193 0.2925 0.106 Uiso 1 1 calc R . .
H13D H 0.6909 0.3890 0.2394 0.106 Uiso 1 1 calc R . .
C132 C 0.7888(4) 0.3676(4) 0.2676(4) 0.1006(19) Uani 1 1 d U . .
H13E H 0.7949 0.3413 0.3074 0.121 Uiso 1 1 calc R . .
H13F H 0.8107 0.4166 0.2621 0.121 Uiso 1 1 calc R . .
C133 C 0.8408(5) 0.3324(4) 0.2024(4) 0.115(2) Uani 1 1 d U . .
H13G H 0.8193 0.2831 0.2090 0.138 Uiso 1 1 calc R . .
H13H H 0.8320 0.3576 0.1634 0.138 Uiso 1 1 calc R . .
C134 C 0.9334(5) 0.3315(4) 0.1833(5) 0.132(2) Uani 1 1 d U . .
H13I H 0.9437 0.3020 0.2196 0.158 Uiso 1 1 calc R . .
H13J H 0.9553 0.3801 0.1799 0.158 Uiso 1 1 calc R . .
C135 C 0.9789(5) 0.3017(5) 0.1145(5) 0.142(2) Uani 1 1 d U . .
H13K H 0.9547 0.2536 0.1193 0.171 Uiso 1 1 calc R . .
H13L H 0.9655 0.3310 0.0799 0.171 Uiso 1 1 calc R . .
C136 C 1.0699(6) 0.2967(5) 0.0861(5) 0.160(3) Uani 1 1 d DU . .
H13M H 1.0948 0.3449 0.0791 0.192 Uiso 1 1 calc R . .
H13N H 1.0841 0.2685 0.1209 0.192 Uiso 1 1 calc R . .
C137 C 1.1084(6) 0.2665(5) 0.0235(5) 0.178(4) Uani 1 1 d DU . .
H13O H 1.0797 0.2215 0.0270 0.267 Uiso 1 1 calc R . .
H13P H 1.1660 0.2585 0.0147 0.267 Uiso 1 1 calc R . .
H13Q H 1.1056 0.2991 -0.0140 0.267 Uiso 1 1 calc R . .
C138 C 0.7003(4) 0.9662(3) -0.0681(3) 0.0647(15) Uani 1 1 d U . .
C139 C 0.7554(4) 0.9689(3) -0.1361(3) 0.0782(17) Uani 1 1 d U . .
H138 H 0.7814 0.9285 -0.1555 0.094 Uiso 1 1 calc R . .
C140 C 0.7695(4) 1.0386(3) -0.1744(3) 0.0752(17) Uani 1 1 d U . .
H139 H 0.8060 1.0480 -0.2210 0.090 Uiso 1 1 calc R . .
C141 C 0.7250(4) 1.0902(3) -0.1372(3) 0.0586(14) Uani 1 1 d U . .
C142 C 0.7221(4) 1.1667(3) -0.1611(3) 0.0559(13) Uani 1 1 d U . .
C143 C 0.7892(4) 1.2004(3) -0.2199(3) 0.0556(14) Uani 1 1 d U . .
H142 H 0.8365 1.1749 -0.2421 0.067 Uiso 1 1 calc R . .
C144 C 0.7854(3) 1.2714(3) -0.2449(3) 0.0515(13) Uani 1 1 d U . .
C145 C 0.7128(4) 1.3100(3) -0.2136(3) 0.0555(13) Uani 1 1 d U . .
C146 C 0.6465(4) 1.2774(3) -0.1550(3) 0.0617(15) Uani 1 1 d U . .
H145 H 0.5992 1.3029 -0.1327 0.074 Uiso 1 1 calc R . .
C147 C 0.6515(4) 1.2060(3) -0.1300(3) 0.0590(14) Uani 1 1 d U . .
H146 H 0.6064 1.1839 -0.0913 0.071 Uiso 1 1 calc R . .
C148 C 0.7252(4) 1.3817(3) -0.2527(3) 0.0557(13) Uani 1 1 d U . .
C149 C 0.6716(4) 1.4395(3) -0.2443(3) 0.0671(15) Uani 1 1 d U . .
H148 H 0.6178 1.4354 -0.2090 0.081 Uiso 1 1 calc R . .
C150 C 0.7003(4) 1.5026(3) -0.2893(3) 0.0749(16) Uani 1 1 d U . .
H149 H 0.6652 1.5411 -0.2839 0.090 Uiso 1 1 calc R . .
C151 C 0.7793(4) 1.5097(3) -0.3418(3) 0.0765(16) Uani 1 1 d U . .
H150 H 0.7976 1.5529 -0.3711 0.092 Uiso 1 1 calc R . .
C152 C 0.8327(4) 1.4516(3) -0.3512(3) 0.0712(16) Uani 1 1 d U . .
H151 H 0.8861 1.4562 -0.3869 0.085 Uiso 1 1 calc R . .
C153 C 0.8058(4) 1.3884(3) -0.3077(3) 0.0562(13) Uani 1 1 d U . .
C154 C 0.8516(4) 1.3189(3) -0.3067(3) 0.0551(12) Uani 1 1 d U . .
C155 C 0.8757(3) 1.2855(3) -0.3762(3) 0.0597(14) Uani 1 1 d U . .
H15A H 0.9163 1.3182 -0.4135 0.072 Uiso 1 1 calc R . .
H15B H 0.9029 1.2408 -0.3728 0.072 Uiso 1 1 calc R . .
C156 C 0.8037(4) 1.2701(3) -0.3957(3) 0.0642(15) Uani 1 1 d U . .
H15C H 0.7748 1.3143 -0.3973 0.077 Uiso 1 1 calc R . .
H15D H 0.7643 1.2355 -0.3597 0.077 Uiso 1 1 calc R . .
C157 C 0.8296(4) 1.2408(3) -0.4652(3) 0.0688(15) Uani 1 1 d U . .
H15E H 0.8712 1.2742 -0.5009 0.083 Uiso 1 1 calc R . .
H15F H 0.8558 1.1953 -0.4628 0.083 Uiso 1 1 calc R . .
C158 C 0.7571(4) 1.2291(3) -0.4860(3) 0.0737(16) Uani 1 1 d U . .
H15G H 0.7167 1.1943 -0.4509 0.088 Uiso 1 1 calc R . .
H15H H 0.7294 1.2742 -0.4860 0.088 Uiso 1 1 calc R . .
C159 C 0.7806(4) 1.2031(3) -0.5556(3) 0.0783(17) Uani 1 1 d U . .
H15I H 0.8071 1.1575 -0.5553 0.094 Uiso 1 1 calc R . .
H15J H 0.8218 1.2374 -0.5906 0.094 Uiso 1 1 calc R . .
C160 C 0.7083(4) 1.1930(3) -0.5767(3) 0.0780(16) Uani 1 1 d U . .
H15K H 0.6645 1.1622 -0.5400 0.094 Uiso 1 1 calc R . .
H15L H 0.6851 1.2395 -0.5819 0.094 Uiso 1 1 calc R . .
C161 C 0.7341(4) 1.1602(4) -0.6438(4) 0.0883(19) Uani 1 1 d U . .
H16A H 0.7765 1.1923 -0.6805 0.106 Uiso 1 1 calc R . .
H16B H 0.7598 1.1150 -0.6390 0.106 Uiso 1 1 calc R . .
C162 C 0.6644(5) 1.1461(4) -0.6660(4) 0.113(2) Uani 1 1 d U . .
H16C H 0.6249 1.1105 -0.6326 0.170 Uiso 1 1 calc R . .
H16D H 0.6872 1.1288 -0.7106 0.170 Uiso 1 1 calc R . .
H16E H 0.6367 1.1900 -0.6690 0.170 Uiso 1 1 calc R . .
C163 C 0.9328(3) 1.3312(3) -0.2957(3) 0.0667(15) Uani 1 1 d U . .
H16F H 0.9565 1.2848 -0.2916 0.080 Uiso 1 1 calc R . .
H16G H 0.9730 1.3599 -0.3368 0.080 Uiso 1 1 calc R . .
C164 C 0.9230(4) 1.3684(3) -0.2325(3) 0.0698(15) Uani 1 1 d U . .
H16H H 0.9004 1.4154 -0.2364 0.084 Uiso 1 1 calc R . .
H16I H 0.8832 1.3401 -0.1908 0.084 Uiso 1 1 calc R . .
C165 C 1.0060(4) 1.3777(3) -0.2256(3) 0.0755(16) Uani 1 1 d U . .
H16J H 1.0279 1.3304 -0.2215 0.091 Uiso 1 1 calc R . .
H16K H 1.0457 1.4050 -0.2680 0.091 Uiso 1 1 calc R . .
C166 C 1.0015(4) 1.4151(4) -0.1648(3) 0.0797(16) Uani 1 1 d U . .
H16L H 0.9616 1.3882 -0.1224 0.096 Uiso 1 1 calc R . .
H16M H 0.9804 1.4627 -0.1691 0.096 Uiso 1 1 calc R . .
C167 C 1.0847(4) 1.4230(4) -0.1587(4) 0.0861(17) Uani 1 1 d U . .
H16N H 1.1056 1.3753 -0.1545 0.103 Uiso 1 1 calc R . .
H16O H 1.1246 1.4496 -0.2014 0.103 Uiso 1 1 calc R . .
C168 C 1.0826(4) 1.4600(4) -0.0992(4) 0.0943(18) Uani 1 1 d U . .
H16P H 1.0459 1.4317 -0.0563 0.113 Uiso 1 1 calc R . .
H16Q H 1.0585 1.5065 -0.1015 0.113 Uiso 1 1 calc R . .
C169 C 1.1663(4) 1.4713(4) -0.0971(4) 0.106(2) Uani 1 1 d U . .
H16R H 1.2039 1.4979 -0.1408 0.127 Uiso 1 1 calc R . .
H16S H 1.1894 1.4248 -0.0924 0.127 Uiso 1 1 calc R . .
C170 C 1.1625(5) 1.5123(4) -0.0377(4) 0.135(3) Uani 1 1 d U . .
H16T H 1.1383 1.5580 -0.0413 0.203 Uiso 1 1 calc R . .
H16U H 1.2182 1.5201 -0.0404 0.203 Uiso 1 1 calc R . .
H16V H 1.1287 1.4847 0.0059 0.203 Uiso 1 1 calc R . .

loop_
_atom_site_aniso_label
_atom_site_aniso_U_11
_atom_site_aniso_U_22
_atom_site_aniso_U_33
_atom_site_aniso_U_23
_atom_site_aniso_U_13
_atom_site_aniso_U_12
S1 0.0663(12) 0.0561(11) 0.0728(12) 0.0046(9) -0.0343(10) 0.0049(9)
S2 0.0570(10) 0.0477(11) 0.0600(11) -0.0022(8) -0.0235(9) 0.0043(8)
S3 0.0706(12) 0.0556(11) 0.0570(11) 0.0026(8) -0.0307(9) 0.0031(9)
C1 0.060(3) 0.047(3) 0.052(3) -0.006(2) -0.026(2) 0.005(3)
C2 0.058(3) 0.054(3) 0.055(3) -0.006(2) -0.024(3) 0.006(3)
C3 0.058(3) 0.056(3) 0.054(3) -0.006(2) -0.023(3) 0.008(3)
C4 0.054(3) 0.055(3) 0.045(3) -0.009(2) -0.024(3) 0.012(3)
C5 0.055(3) 0.051(3) 0.046(3) -0.004(2) -0.021(3) 0.009(3)
C6 0.059(3) 0.059(3) 0.065(3) 0.003(3) -0.020(3) 0.008(3)
C7 0.057(3) 0.059(3) 0.067(3) 0.001(3) -0.020(3) 0.000(3)
C8 0.051(3) 0.051(3) 0.052(3) -0.004(2) -0.021(2) 0.003(3)
C9 0.056(3) 0.049(3) 0.051(3) 0.001(2) -0.019(2) 0.001(2)
C10 0.057(3) 0.048(3) 0.058(3) 0.000(3) -0.016(2) 0.007(3)
C11 0.060(3) 0.052(3) 0.059(3) -0.004(2) -0.016(2) 0.003(2)
C12 0.058(3) 0.051(3) 0.055(3) -0.007(2) -0.021(2) 0.005(2)
C13 0.056(3) 0.052(3) 0.057(3) -0.009(3) -0.014(2) 0.007(3)
C14 0.055(3) 0.052(3) 0.052(3) -0.004(3) -0.015(2) 0.001(3)
C15 0.068(3) 0.050(3) 0.058(3) -0.006(2) -0.029(2) 0.006(2)
C16 0.072(3) 0.053(3) 0.065(3) 0.003(2) -0.025(2) 0.002(3)
C17 0.089(4) 0.064(3) 0.077(3) 0.008(3) -0.021(3) 0.003(3)
C18 0.097(4) 0.057(3) 0.079(4) 0.016(3) -0.034(3) 0.000(3)
C19 0.095(4) 0.057(3) 0.076(4) 0.005(3) -0.039(3) 0.011(3)
C20 0.079(3) 0.056(3) 0.066(3) -0.001(3) -0.035(3) 0.009(3)
C21 0.065(3) 0.056(3) 0.067(3) 0.000(2) -0.017(2) 0.006(2)
C22 0.070(3) 0.063(3) 0.085(3) 0.006(3) -0.020(3) 0.000(3)
C23 0.069(3) 0.071(3) 0.099(4) 0.009(3) -0.036(3) -0.001(3)
C24 0.083(4) 0.083(4) 0.118(4) 0.016(3) -0.046(4) -0.005(3)
C25 0.095(4) 0.092(4) 0.130(4) 0.016(3) -0.066(4) -0.009(3)
C26 0.120(4) 0.104(4) 0.149(5) 0.022(4) -0.075(4) -0.016(4)
C27 0.141(5) 0.118(4) 0.154(5) 0.030(4) -0.092(5) -0.024(4)
C28 0.170(6) 0.137(5) 0.164(6) 0.038(5) -0.097(5) -0.034(5)
C29 0.223(8) 0.171(8) 0.177(8) 0.045(7) -0.120(7) -0.054(7)
C30 0.072(3) 0.067(3) 0.068(3) 0.000(3) -0.010(3) 0.007(3)
C31 0.082(4) 0.076(3) 0.073(3) -0.007(3) -0.013(3) 0.007(3)
C32 0.095(4) 0.076(3) 0.076(4) -0.016(3) -0.016(3) 0.007(3)
C33 0.101(4) 0.082(4) 0.089(4) -0.018(3) -0.020(3) 0.001(3)
C34 0.103(4) 0.085(4) 0.096(4) -0.021(3) -0.025(4) 0.002(3)
C35 0.100(4) 0.091(4) 0.106(4) -0.021(3) -0.031(4) 0.002(4)
C36 0.102(5) 0.102(4) 0.118(5) -0.017(4) -0.041(4) -0.002(4)
C37 0.119(6) 0.132(6) 0.154(7) -0.021(5) -0.055(5) 0.000(5)
C38 0.068(3) 0.052(3) 0.063(3) 0.003(3) -0.033(3) 0.001(3)
C39 0.088(3) 0.065(3) 0.085(3) 0.014(3) -0.046(3) -0.014(3)
C40 0.088(3) 0.070(3) 0.081(3) 0.022(3) -0.048(3) -0.009(3)
C41 0.066(3) 0.055(3) 0.064(3) 0.004(3) -0.036(3) -0.002(3)
C42 0.059(3) 0.048(3) 0.058(3) -0.002(2) -0.029(2) 0.004(2)
C43 0.057(3) 0.048(3) 0.057(3) -0.003(2) -0.028(2) 0.000(2)
C44 0.057(3) 0.044(3) 0.052(3) -0.003(2) -0.026(2) -0.001(2)
C45 0.057(3) 0.045(3) 0.055(3) -0.007(2) -0.025(2) 0.003(2)
C46 0.063(3) 0.053(3) 0.064(3) -0.010(3) -0.033(2) 0.000(3)
C47 0.065(3) 0.058(3) 0.062(3) -0.003(3) -0.034(2) 0.007(3)
C48 0.055(3) 0.043(3) 0.056(3) -0.008(2) -0.022(2) 0.000(2)
C49 0.061(3) 0.044(3) 0.058(3) -0.001(2) -0.024(2) 0.002(2)
C50 0.073(3) 0.053(3) 0.072(3) 0.003(3) -0.029(3) -0.004(3)
C51 0.074(3) 0.051(3) 0.081(4) 0.003(3) -0.024(3) -0.002(3)
C52 0.072(3) 0.050(3) 0.078(4) -0.008(3) -0.023(3) -0.008(3)
C53 0.067(3) 0.052(3) 0.071(3) -0.013(3) -0.021(3) -0.006(3)
C54 0.061(2) 0.048(2) 0.058(2) -0.001(2) -0.030(2) -0.004(2)
C55 0.066(3) 0.059(3) 0.070(3) 0.003(3) -0.034(3) -0.004(3)
C56 0.064(3) 0.068(3) 0.082(3) 0.004(3) -0.035(3) 0.001(3)
C57 0.069(3) 0.076(3) 0.093(4) 0.007(3) -0.034(3) 0.003(3)
C58 0.078(4) 0.089(4) 0.100(4) 0.007(3) -0.032(3) 0.010(3)
C59 0.081(4) 0.103(4) 0.110(4) 0.006(3) -0.032(3) 0.022(3)
C60 0.091(4) 0.115(4) 0.121(4) 0.010(4) -0.032(4) 0.023(4)
C61 0.092(5) 0.126(5) 0.131(5) 0.016(4) -0.029(4) 0.030(4)
C62 0.130(7) 0.150(7) 0.151(7) 0.026(6) -0.005(6) 0.047(6)
C63 0.068(3) 0.054(3) 0.057(3) 0.000(2) -0.031(3) -0.002(3)
C64 0.075(3) 0.058(3) 0.056(3) -0.004(3) -0.027(3) 0.005(3)
C65 0.081(3) 0.057(3) 0.055(3) -0.006(3) -0.029(3) 0.003(3)
C66 0.086(3) 0.068(3) 0.063(3) -0.007(3) -0.027(3) 0.001(3)
C67 0.093(3) 0.071(3) 0.064(3) -0.005(3) -0.032(3) 0.009(3)
C68 0.095(4) 0.076(3) 0.069(3) -0.005(3) -0.034(3) 0.005(3)
C69 0.099(4) 0.081(4) 0.077(4) -0.009(3) -0.026(4) 0.008(4)
C70 0.101(5) 0.098(5) 0.111(6) -0.014(4) -0.021(5) 0.006(5)
S101 0.1232(16) 0.0596(13) 0.0610(12) -0.0078(9) -0.0332(11) 0.0066(11)
S102 0.0864(13) 0.0621(12) 0.0599(12) -0.0084(9) -0.0160(10) 0.0148(10)
S103 0.0854(13) 0.0551(12) 0.0573(12) -0.0125(9) -0.0225(10) 0.0066(9)
C101 0.084(3) 0.052(3) 0.056(3) -0.011(3) -0.027(3) 0.007(3)
C102 0.117(4) 0.060(4) 0.065(3) -0.007(3) -0.011(3) 0.003(3)
C103 0.116(4) 0.057(3) 0.068(3) -0.012(3) -0.011(3) 0.004(3)
C104 0.090(3) 0.051(3) 0.058(3) -0.007(3) -0.025(3) 0.007(3)
C105 0.071(3) 0.048(3) 0.059(3) -0.009(3) -0.030(3) 0.008(3)
C106 0.076(3) 0.060(3) 0.059(3) -0.008(3) -0.027(3) 0.003(3)
C107 0.075(3) 0.059(3) 0.063(3) -0.016(3) -0.030(3) 0.004(3)
C108 0.061(3) 0.054(3) 0.058(3) -0.012(3) -0.032(3) 0.004(3)
C109 0.065(3) 0.055(3) 0.061(3) -0.011(2) -0.035(2) 0.005(2)
C110 0.074(3) 0.057(3) 0.063(3) -0.014(3) -0.037(3) 0.000(3)
C111 0.079(3) 0.059(3) 0.063(3) -0.006(2) -0.038(2) 0.001(2)
C112 0.074(3) 0.056(3) 0.067(3) -0.006(2) -0.041(2) 0.000(2)
C113 0.070(3) 0.057(3) 0.070(3) -0.010(3) -0.040(3) 0.001(3)
C114 0.068(3) 0.058(3) 0.063(3) -0.012(3) -0.039(3) 0.005(3)
C115 0.085(3) 0.057(3) 0.073(3) -0.001(3) -0.042(3) -0.004(3)
C116 0.092(3) 0.061(3) 0.074(3) 0.002(3) -0.039(3) -0.006(3)
C117 0.107(4) 0.069(4) 0.074(3) 0.007(3) -0.035(3) -0.008(3)
C118 0.114(4) 0.072(4) 0.079(4) 0.015(3) -0.034(3) -0.012(3)
C119 0.112(4) 0.067(4) 0.088(4) 0.003(3) -0.038(3) -0.017(3)
C120 0.099(3) 0.063(3) 0.085(4) -0.002(3) -0.042(3) -0.016(3)
C121 0.091(3) 0.063(3) 0.071(3) -0.004(2) -0.047(2) -0.003(2)
C122 0.105(4) 0.076(3) 0.073(3) -0.013(3) -0.047(3) 0.002(3)
C123 0.113(4) 0.090(4) 0.079(4) -0.023(3) -0.048(3) 0.013(3)
C124 0.129(4) 0.108(4) 0.088(4) -0.033(3) -0.050(4) 0.022(4)
C125 0.146(5) 0.133(4) 0.107(4) -0.036(4) -0.054(4) 0.041(4)
C126 0.165(5) 0.156(5) 0.132(5) -0.033(4) -0.053(5) 0.030(5)
C127 0.173(6) 0.177(5) 0.166(6) -0.040(5) -0.048(6) 0.029(6)
C128 0.185(7) 0.203(6) 0.210(7) -0.038(6) -0.045(7) 0.020(7)
C129 0.190(10) 0.228(9) 0.288(10) -0.054(8) -0.003(10) 0.031(9)
C130 0.094(3) 0.074(3) 0.082(3) -0.001(3) -0.052(3) -0.004(3)
C131 0.092(4) 0.081(4) 0.098(4) -0.001(3) -0.047(3) 0.000(3)
C132 0.095(4) 0.090(4) 0.115(4) 0.006(3) -0.046(4) 0.001(3)
C133 0.100(4) 0.101(4) 0.133(5) 0.004(4) -0.040(4) 0.002(4)
C134 0.104(4) 0.118(4) 0.155(5) 0.003(4) -0.038(4) 0.002(4)
C135 0.104(5) 0.136(5) 0.168(6) -0.007(4) -0.039(5) -0.001(4)
C136 0.118(5) 0.158(6) 0.183(6) -0.013(5) -0.040(6) -0.010(5)
C137 0.115(7) 0.193(8) 0.195(9) -0.013(7) -0.034(7) 0.000(6)
C138 0.082(3) 0.048(3) 0.062(3) -0.010(3) -0.026(3) 0.012(3)
C139 0.090(3) 0.053(3) 0.071(3) -0.009(3) -0.012(3) 0.015(3)
C140 0.082(3) 0.062(3) 0.063(3) -0.008(3) -0.011(3) 0.008(3)
C141 0.064(3) 0.055(3) 0.058(3) -0.014(3) -0.024(3) 0.002(3)
C142 0.060(3) 0.056(3) 0.056(3) -0.010(2) -0.027(2) 0.007(2)
C143 0.056(3) 0.054(3) 0.061(3) -0.010(3) -0.027(2) 0.010(3)
C144 0.051(3) 0.052(3) 0.061(3) -0.011(2) -0.032(2) 0.004(2)
C145 0.061(3) 0.057(3) 0.058(3) -0.018(2) -0.032(2) 0.007(2)
C146 0.068(3) 0.058(3) 0.060(3) -0.016(3) -0.026(3) 0.013(3)
C147 0.066(3) 0.057(3) 0.056(3) -0.014(3) -0.025(3) 0.009(3)
C148 0.065(3) 0.055(3) 0.062(3) -0.017(2) -0.039(2) 0.012(2)
C149 0.083(3) 0.061(3) 0.071(3) -0.019(3) -0.041(3) 0.018(3)
C150 0.098(4) 0.061(3) 0.076(4) -0.015(3) -0.044(3) 0.019(3)
C151 0.099(4) 0.061(3) 0.076(3) -0.006(3) -0.042(3) 0.011(3)
C152 0.082(3) 0.064(3) 0.072(3) -0.006(3) -0.037(3) 0.009(3)
C153 0.065(3) 0.052(3) 0.063(3) -0.011(2) -0.037(2) 0.008(2)
C154 0.056(2) 0.053(3) 0.066(3) -0.011(2) -0.033(2) 0.005(2)
C155 0.059(3) 0.059(3) 0.066(3) -0.011(3) -0.030(3) 0.006(3)
C156 0.064(3) 0.066(3) 0.068(3) -0.014(3) -0.031(3) 0.004(3)
C157 0.074(3) 0.069(3) 0.068(3) -0.010(3) -0.034(3) 0.002(3)
C158 0.081(3) 0.071(3) 0.073(3) -0.015(3) -0.034(3) 0.000(3)
C159 0.087(4) 0.073(3) 0.078(3) -0.013(3) -0.036(3) -0.003(3)
C160 0.089(4) 0.076(4) 0.080(4) -0.008(3) -0.046(3) -0.007(3)
C161 0.100(4) 0.087(4) 0.089(4) -0.012(3) -0.050(4) -0.005(3)
C162 0.141(6) 0.105(6) 0.118(6) -0.008(5) -0.079(5) -0.009(5)
C163 0.063(3) 0.063(3) 0.080(3) -0.011(3) -0.034(3) 0.004(3)
C164 0.067(3) 0.067(3) 0.088(3) -0.015(3) -0.043(3) 0.004(3)
C165 0.072(3) 0.073(3) 0.096(4) -0.017(3) -0.048(3) 0.001(3)
C166 0.079(3) 0.083(4) 0.098(4) -0.020(3) -0.055(3) 0.005(3)
C167 0.084(4) 0.093(4) 0.104(4) -0.023(3) -0.060(3) 0.003(3)
C168 0.090(4) 0.105(4) 0.117(4) -0.026(3) -0.069(3) 0.005(3)
C169 0.103(4) 0.119(5) 0.129(5) -0.030(4) -0.077(4) 0.009(4)
C170 0.139(6) 0.154(7) 0.155(7) -0.050(6) -0.096(5) 0.013(5)

loop_
_atom_type_symbol
_atom_type_description
_atom_type_scat_dispersion_real
_atom_type_scat_dispersion_imag
_atom_type_scat_source
C C 0.0033 0.0016 'International Tables Vol C Tables 4.2.6.8 and 6.1.1.4'
H H 0.0000 0.0000 'International Tables Vol C Tables 4.2.6.8 and 6.1.1.4'
S S 0.1246 0.1234 'International Tables Vol C Tables 4.2.6.8 and 6.1.1.4'

loop_
_geom_angle_atom_site_label_1
_geom_angle_atom_site_label_2
_geom_angle_atom_site_label_3
_geom_angle
_geom_angle_site_symmetry_1
_geom_angle_site_symmetry_3
_geom_angle_publ_flag
C1 S1 C4 92.9(3) . . ?
C8 S2 C5 93.0(3) . . ?
C38 S3 C41 93.7(3) . . ?
C2 C1 C38 129.4(5) . . ?
C2 C1 S1 110.5(4) . . ?
C38 C1 S1 120.0(4) . . ?
C1 C2 C3 112.8(5) . . ?
C1 C2 H2 123.6 . . ?
C3 C2 H2 123.6 . . ?
C4 C3 C2 114.0(5) . . ?
C4 C3 H3 123.0 . . ?
C2 C3 H3 123.0 . . ?
C3 C4 C5 130.6(5) . . ?
C3 C4 S1 109.8(4) . . ?
C5 C4 S1 119.7(4) . . ?
C6 C5 C4 128.9(5) . . ?
C6 C5 S2 109.6(4) . . ?
C4 C5 S2 121.5(4) . . ?
C5 C6 C7 114.5(6) . . ?
C5 C6 H6 122.8 . . ?
C7 C6 H6 122.8 . . ?
C8 C7 C6 113.5(6) . . ?
C8 C7 H7 123.2 . . ?
C6 C7 H7 123.2 . . ?
C7 C8 C9 128.0(5) . . ?
C7 C8 S2 109.3(4) . . ?
C9 C8 S2 122.7(4) . . ?
C10 C9 C14 117.4(5) . . ?
C10 C9 C8 121.1(5) . . ?
C14 C9 C8 121.6(5) . . ?
C9 C10 C11 122.3(6) . . ?
C9 C10 H10 118.8 . . ?
C11 C10 H10 118.8 . . ?
C10 C11 C12 119.9(6) . . ?
C10 C11 C21 129.9(6) . . ?
C12 C11 C21 110.2(5) . . ?
C13 C12 C11 118.7(5) . . ?
C13 C12 C15 132.5(6) . . ?
C11 C12 C15 108.8(5) . . ?
C14 C13 C12 119.9(5) . . ?
C14 C13 H13 120.0 . . ?
C12 C13 H13 120.0 . . ?
C13 C14 C9 121.8(5) . . ?
C13 C14 H14 119.1 . . ?
C9 C14 H14 119.1 . . ?
C20 C15 C16 120.2(6) . . ?
C20 C15 C12 131.5(6) . . ?
C16 C15 C12 108.3(5) . . ?
C17 C16 C15 120.6(6) . . ?
C17 C16 C21 128.8(6) . . ?
C15 C16 C21 110.6(5) . . ?
C16 C17 C18 118.4(6) . . ?
C16 C17 H17 120.8 . . ?
C18 C17 H17 120.8 . . ?
C19 C18 C17 121.1(6) . . ?
C19 C18 H18 119.4 . . ?
C17 C18 H18 119.4 . . ?
C18 C19 C20 120.5(6) . . ?
C18 C19 H19 119.7 . . ?
C20 C19 H19 119.7 . . ?
C19 C20 C15 119.2(6) . . ?
C19 C20 H20 120.4 . . ?
C15 C20 H20 120.4 . . ?
C11 C21 C16 102.1(5) . . ?
C11 C21 C22 112.1(5) . . ?
C16 C21 C22 111.5(5) . . ?
C11 C21 C30 109.5(5) . . ?
C16 C21 C30 111.2(5) . . ?
C22 C21 C30 110.3(5) . . ?
C23 C22 C21 115.1(5) . . ?
C23 C22 H22A 108.5 . . ?
C21 C22 H22A 108.5 . . ?
C23 C22 H22B 108.5 . . ?
C21 C22 H22B 108.5 . . ?
H22A C22 H22B 107.5 . . ?
C24 C23 C22 114.5(6) . . ?
C24 C23 H23A 108.6 . . ?
C22 C23 H23A 108.6 . . ?
C24 C23 H23B 108.6 . . ?
C22 C23 H23B 108.6 . . ?
H23A C23 H23B 107.6 . . ?
C23 C24 C25 114.7(6) . . ?
C23 C24 H24A 108.6 . . ?
C25 C24 H24A 108.6 . . ?
C23 C24 H24B 108.6 . . ?
C25 C24 H24B 108.6 . . ?
H24A C24 H24B 107.6 . . ?
C24 C25 C26 112.6(7) . . ?
C24 C25 H25A 109.1 . . ?
C26 C25 H25A 109.1 . . ?
C24 C25 H25B 109.1 . . ?
C26 C25 H25B 109.1 . . ?
H25A C25 H25B 107.8 . . ?
C27 C26 C25 113.8(8) . . ?
C27 C26 H26A 108.8 . . ?
C25 C26 H26A 108.8 . . ?
C27 C26 H26B 108.8 . . ?
C25 C26 H26B 108.8 . . ?
H26A C26 H26B 107.7 . . ?
C26 C27 C28 112.3(8) . . ?
C26 C27 H27A 109.1 . . ?
C28 C27 H27A 109.1 . . ?
C26 C27 H27B 109.1 . . ?
C28 C27 H27B 109.1 . . ?
H27A C27 H27B 107.9 . . ?
C27 C28 C29 109.8(9) . . ?
C27 C28 H28A 109.7 . . ?
C29 C28 H28A 109.7 . . ?
C27 C28 H28B 109.7 . . ?
C29 C28 H28B 109.7 . . ?
H28A C28 H28B 108.2 . . ?
C28 C29 H29A 109.5 . . ?
C28 C29 H29B 109.5 . . ?
H29A C29 H29B 109.5 . . ?
C28 C29 H29C 109.5 . . ?
H29A C29 H29C 109.5 . . ?
H29B C29 H29C 109.5 . . ?
C31 C30 C21 115.6(5) . . ?
C31 C30 H30A 108.4 . . ?
C21 C30 H30A 108.4 . . ?
C31 C30 H30B 108.4 . . ?
C21 C30 H30B 108.4 . . ?
H30A C30 H30B 107.5 . . ?
C30 C31 C32 115.5(6) . . ?
C30 C31 H31A 108.4 . . ?
C32 C31 H31A 108.4 . . ?
C30 C31 H31B 108.4 . . ?
C32 C31 H31B 108.4 . . ?
H31A C31 H31B 107.5 . . ?
C33 C32 C31 113.0(6) . . ?
C33 C32 H32A 109.0 . . ?
C31 C32 H32A 109.0 . . ?
C33 C32 H32B 109.0 . . ?
C31 C32 H32B 109.0 . . ?
H32A C32 H32B 107.8 . . ?
C32 C33 C34 114.7(6) . . ?
C32 C33 H33A 108.6 . . ?
C34 C33 H33A 108.6 . . ?
C32 C33 H33B 108.6 . . ?
C34 C33 H33B 108.6 . . ?
H33A C33 H33B 107.6 . . ?
C33 C34 C35 114.3(6) . . ?
C33 C34 H34A 108.7 . . ?
C35 C34 H34A 108.7 . . ?
C33 C34 H34B 108.7 . . ?
C35 C34 H34B 108.7 . . ?
H34A C34 H34B 107.6 . . ?
C36 C35 C34 113.2(6) . . ?
C36 C35 H35A 108.9 . . ?
C34 C35 H35A 108.9 . . ?
C36 C35 H35B 108.9 . . ?
C34 C35 H35B 108.9 . . ?
H35A C35 H35B 107.8 . . ?
C35 C36 C37 113.8(7) . . ?
C35 C36 H36A 108.8 . . ?
C37 C36 H36A 108.8 . . ?
C35 C36 H36B 108.8 . . ?
C37 C36 H36B 108.8 . . ?
H36A C36 H36B 107.7 . . ?
C36 C37 H37A 109.5 . . ?
C36 C37 H37B 109.5 . . ?
H37A C37 H37B 109.5 . . ?
C36 C37 H37C 109.5 . . ?
H37A C37 H37C 109.5 . . ?
H37B C37 H37C 109.5 . . ?
C39 C38 C1 126.4(6) . . ?
C39 C38 S3 110.6(5) . . ?
C1 C38 S3 123.0(5) . . ?
C38 C39 C40 111.9(6) . . ?
C38 C39 H39 124.0 . . ?
C40 C39 H39 124.0 . . ?
C41 C40 C39 114.6(6) . . ?
C41 C40 H40 122.7 . . ?
C39 C40 H40 122.7 . . ?
C40 C41 C42 127.8(6) . . ?
C40 C41 S3 109.1(5) . . ?
C42 C41 S3 123.1(5) . . ?
C47 C42 C43 118.0(5) . . ?
C47 C42 C41 122.3(5) . . ?
C43 C42 C41 119.8(5) . . ?
C44 C43 C42 120.6(5) . . ?
C44 C43 H43 119.7 . . ?
C42 C43 H43 119.7 . . ?
C43 C44 C45 120.2(5) . . ?
C43 C44 C54 128.7(5) . . ?
C45 C44 C54 111.1(5) . . ?
C46 C45 C44 119.5(5) . . ?
C46 C45 C48 132.7(6) . . ?
C44 C45 C48 107.8(5) . . ?
C45 C46 C47 120.4(6) . . ?
C45 C46 H46 119.8 . . ?
C47 C46 H46 119.8 . . ?
C46 C47 C42 121.2(6) . . ?
C46 C47 H47 119.4 . . ?
C42 C47 H47 119.4 . . ?
C49 C48 C53 119.8(6) . . ?
C49 C48 C45 108.9(5) . . ?
C53 C48 C45 131.1(6) . . ?
C50 C49 C48 120.5(6) . . ?
C50 C49 C54 128.2(6) . . ?
C48 C49 C54 111.2(5) . . ?
C49 C50 C51 119.2(6) . . ?
C49 C50 H50 120.4 . . ?
C51 C50 H50 120.4 . . ?
C52 C51 C50 120.1(6) . . ?
C52 C51 H51 119.9 . . ?
C50 C51 H51 119.9 . . ?
C53 C52 C51 121.3(6) . . ?
C53 C52 H52 119.3 . . ?
C51 C52 H52 119.3 . . ?
C52 C53 C48 119.1(6) . . ?
C52 C53 H53 120.5 . . ?
C48 C53 H53 120.5 . . ?
C49 C54 C44 100.9(5) . . ?
C49 C54 C55 111.7(5) . . ?
C44 C54 C55 112.8(5) . . ?
C49 C54 C63 112.0(5) . . ?
C44 C54 C63 110.5(5) . . ?
C55 C54 C63 108.7(5) . . ?
C56 C55 C54 116.5(5) . . ?
C56 C55 H55A 108.2 . . ?
C54 C55 H55A 108.2 . . ?
C56 C55 H55B 108.2 . . ?
C54 C55 H55B 108.2 . . ?
H55A C55 H55B 107.3 . . ?
C55 C56 C57 111.0(5) . . ?
C55 C56 H56A 109.4 . . ?
C57 C56 H56A 109.4 . . ?
C55 C56 H56B 109.4 . . ?
C57 C56 H56B 109.4 . . ?
H56A C56 H56B 108.0 . . ?
C58 C57 C56 116.0(6) . . ?
C58 C57 H57A 108.3 . . ?
C56 C57 H57A 108.3 . . ?
C58 C57 H57B 108.3 . . ?
C56 C57 H57B 108.3 . . ?
H57A C57 H57B 107.4 . . ?
C57 C58 C59 111.9(6) . . ?
C57 C58 H58A 109.2 . . ?
C59 C58 H58A 109.2 . . ?
C57 C58 H58B 109.2 . . ?
C59 C58 H58B 109.2 . . ?
H58A C58 H58B 107.9 . . ?
C60 C59 C58 117.2(7) . . ?
C60 C59 H59A 108.0 . . ?
C58 C59 H59A 108.0 . . ?
C60 C59 H59B 108.0 . . ?
C58 C59 H59B 108.0 . . ?
H59A C59 H59B 107.2 . . ?
C59 C60 C61 112.7(7) . . ?
C59 C60 H60A 109.0 . . ?
C61 C60 H60A 109.0 . . ?
C59 C60 H60B 109.0 . . ?
C61 C60 H60B 109.0 . . ?
H60A C60 H60B 107.8 . . ?
C62 C61 C60 111.9(8) . . ?
C62 C61 H61A 109.2 . . ?
C60 C61 H61A 109.2 . . ?
C62 C61 H61B 109.2 . . ?
C60 C61 H61B 109.2 . . ?
H61A C61 H61B 107.9 . . ?
C61 C62 H62A 109.5 . . ?
C61 C62 H62B 109.5 . . ?
H62A C62 H62B 109.5 . . ?
C61 C62 H62C 109.5 . . ?
H62A C62 H62C 109.5 . . ?
H62B C62 H62C 109.5 . . ?
C64 C63 C54 115.2(5) . . ?
C64 C63 H63A 108.5 . . ?
C54 C63 H63A 108.5 . . ?
C64 C63 H63B 108.5 . . ?
C54 C63 H63B 108.5 . . ?
H63A C63 H63B 107.5 . . ?
C63 C64 C65 114.4(5) . . ?
C63 C64 H64A 108.7 . . ?
C65 C64 H64A 108.7 . . ?
C63 C64 H64B 108.7 . . ?
C65 C64 H64B 108.7 . . ?
H64A C64 H64B 107.6 . . ?
C66 C65 C64 113.1(5) . . ?
C66 C65 H65A 109.0 . . ?
C64 C65 H65A 109.0 . . ?
C66 C65 H65B 109.0 . . ?
C64 C65 H65B 109.0 . . ?
H65A C65 H65B 107.8 . . ?
C67 C66 C65 115.5(5) . . ?
C67 C66 H66A 108.4 . . ?
C65 C66 H66A 108.4 . . ?
C67 C66 H66B 108.4 . . ?
C65 C66 H66B 108.4 . . ?
H66A C66 H66B 107.5 . . ?
C66 C67 C68 113.3(5) . . ?
C66 C67 H67A 108.9 . . ?
C68 C67 H67A 108.9 . . ?
C66 C67 H67B 108.9 . . ?
C68 C67 H67B 108.9 . . ?
H67A C67 H67B 107.7 . . ?
C69 C68 C67 113.7(5) . . ?
C69 C68 H68A 108.8 . . ?
C67 C68 H68A 108.8 . . ?
C69 C68 H68B 108.8 . . ?
C67 C68 H68B 108.8 . . ?
H68A C68 H68B 107.7 . . ?
C68 C69 C70 114.3(6) . . ?
C68 C69 H69A 108.7 . . ?
C70 C69 H69A 108.7 . . ?
C68 C69 H69B 108.7 . . ?
C70 C69 H69B 108.7 . . ?
H69A C69 H69B 107.6 . . ?
C69 C70 H70A 109.5 . . ?
C69 C70 H70B 109.5 . . ?
H70A C70 H70B 109.5 . . ?
C69 C70 H70C 109.5 . . ?
H70A C70 H70C 109.5 . . ?
H70B C70 H70C 109.5 . . ?
C104 S101 C101 93.3(3) . . ?
C141 S102 C138 93.6(3) . . ?
C108 S103 C105 93.0(3) . . ?
C102 C101 C105 130.6(6) . . ?
C102 C101 S101 109.2(5) . . ?
C105 C101 S101 120.2(5) . . ?
C101 C102 C103 114.1(7) . . ?
C101 C102 H102 122.9 . . ?
C103 C102 H102 122.9 . . ?
C104 C103 C102 114.3(6) . . ?
C104 C103 H103 122.8 . . ?
C102 C103 H103 122.8 . . ?
C103 C104 C138 131.8(6) . . ?
C103 C104 S101 109.0(5) . . ?
C138 C104 S101 119.1(5) . . ?
C106 C105 C101 128.5(6) . . ?
C106 C105 S103 109.1(5) . . ?
C101 C105 S103 122.4(5) . . ?
C105 C106 C107 113.7(6) . . ?
C105 C106 H106 123.2 . . ?
C107 C106 H106 123.2 . . ?
C108 C107 C106 115.2(6) . . ?
C108 C107 H107 122.4 . . ?
C106 C107 H107 122.4 . . ?
C107 C108 C109 128.6(6) . . ?
C107 C108 S103 109.0(5) . . ?
C109 C108 S103 122.4(5) . . ?
C114 C109 C110 117.9(6) . . ?
C114 C109 C108 119.3(6) . . ?
C110 C109 C108 122.8(6) . . ?
C111 C110 C109 120.2(6) . . ?
C111 C110 H110 119.9 . . ?
C109 C110 H110 119.9 . . ?
C110 C111 C112 120.8(6) . . ?
C110 C111 C121 128.7(6) . . ?
C112 C111 C121 110.2(6) . . ?
C113 C112 C111 118.9(6) . . ?
C113 C112 C115 131.8(6) . . ?
C111 C112 C115 109.3(6) . . ?
C114 C113 C112 119.8(6) . . ?
C114 C113 H113 120.1 . . ?
C112 C113 H113 120.1 . . ?
C113 C114 C109 122.4(6) . . ?
C113 C114 H114 118.8 . . ?
C109 C114 H114 118.8 . . ?
C120 C115 C116 118.7(6) . . ?
C120 C115 C112 131.8(6) . . ?
C116 C115 C112 109.6(6) . . ?
C117 C116 C115 121.4(6) . . ?
C117 C116 C121 129.0(6) . . ?
C115 C116 C121 109.6(6) . . ?
C116 C117 C118 119.0(7) . . ?
C116 C117 H117 120.5 . . ?
C118 C117 H117 120.5 . . ?
C119 C118 C117 120.6(7) . . ?
C119 C118 H118 119.7 . . ?
C117 C118 H118 119.7 . . ?
C118 C119 C120 121.2(7) . . ?
C118 C119 H119 119.4 . . ?
C120 C119 H119 119.4 . . ?
C119 C120 C115 119.2(7) . . ?
C119 C120 H120 120.4 . . ?
C115 C120 H120 120.4 . . ?
C116 C121 C111 100.9(5) . . ?
C116 C121 C130 111.5(5) . . ?
C111 C121 C130 109.0(5) . . ?
C116 C121 C122 111.6(6) . . ?
C111 C121 C122 112.5(5) . . ?
C130 C121 C122 111.0(5) . . ?
C123 C122 C121 114.7(5) . . ?
C123 C122 H12A 108.6 . . ?
C121 C122 H12A 108.6 . . ?
C123 C122 H12B 108.6 . . ?
C121 C122 H12B 108.6 . . ?
H12A C122 H12B 107.6 . . ?
C122 C123 C124 114.3(6) . . ?
C122 C123 H12C 108.7 . . ?
C124 C123 H12C 108.7 . . ?
C122 C123 H12D 108.7 . . ?
C124 C123 H12D 108.7 . . ?
H12C C123 H12D 107.6 . . ?
C123 C124 C125 112.9(6) . . ?
C123 C124 H12E 109.0 . . ?
C125 C124 H12E 109.0 . . ?
C123 C124 H12F 109.0 . . ?
C125 C124 H12F 109.0 . . ?
H12E C124 H12F 107.8 . . ?
C126 C125 C124 117.9(8) . . ?
C126 C125 H12G 107.8 . . ?
C124 C125 H12G 107.8 . . ?
C126 C125 H12H 107.8 . . ?
C124 C125 H12H 107.8 . . ?
H12G C125 H12H 107.2 . . ?
C125 C126 C127 114.1(9) . . ?
C125 C126 H12I 108.7 . . ?
C127 C126 H12I 108.7 . . ?
C125 C126 H12J 108.7 . . ?
C127 C126 H12J 108.7 . . ?
H12I C126 H12J 107.6 . . ?
C126 C127 C128 104.0(10) . . ?
C126 C127 H12K 111.0 . . ?
C128 C127 H12K 111.0 . . ?
C126 C127 H12L 111.0 . . ?
C128 C127 H12L 111.0 . . ?
H12K C127 H12L 109.0 . . ?
C129 C128 C127 110.5(13) . . ?
C129 C128 H12M 109.6 . . ?
C127 C128 H12M 109.6 . . ?
C129 C128 H12N 109.6 . . ?
C127 C128 H12N 109.6 . . ?
H12M C128 H12N 108.1 . . ?
C128 C129 H12O 109.5 . . ?
C128 C129 H12P 109.5 . . ?
H12O C129 H12P 109.5 . . ?
C128 C129 H12Q 109.5 . . ?
H12O C129 H12Q 109.5 . . ?
H12P C129 H12Q 109.5 . . ?
C131 C130 C121 115.0(5) . . ?
C131 C130 H13A 108.5 . . ?
C121 C130 H13A 108.5 . . ?
C131 C130 H13B 108.5 . . ?
C121 C130 H13B 108.5 . . ?
H13A C130 H13B 107.5 . . ?
C132 C131 C130 116.0(6) . . ?
C132 C131 H13C 108.3 . . ?
C130 C131 H13C 108.3 . . ?
C132 C131 H13D 108.3 . . ?
C130 C131 H13D 108.3 . . ?
H13C C131 H13D 107.4 . . ?
C131 C132 C133 112.9(6) . . ?
C131 C132 H13E 109.0 . . ?
C133 C132 H13E 109.0 . . ?
C131 C132 H13F 109.0 . . ?
C133 C132 H13F 109.0 . . ?
H13E C132 H13F 107.8 . . ?
C134 C133 C132 116.3(7) . . ?
C134 C133 H13G 108.2 . . ?
C132 C133 H13G 108.2 . . ?
C134 C133 H13H 108.2 . . ?
C132 C133 H13H 108.2 . . ?
H13G C133 H13H 107.4 . . ?
C133 C134 C135 111.3(8) . . ?
C133 C134 H13I 109.4 . . ?
C135 C134 H13I 109.4 . . ?
C133 C134 H13J 109.4 . . ?
C135 C134 H13J 109.4 . . ?
H13I C134 H13J 108.0 . . ?
C136 C135 C134 120.1(9) . . ?
C136 C135 H13K 107.3 . . ?
C134 C135 H13K 107.3 . . ?
C136 C135 H13L 107.3 . . ?
C134 C135 H13L 107.3 . . ?
H13K C135 H13L 106.9 . . ?
C137 C136 C135 117.7(10) . . ?
C137 C136 H13M 107.9 . . ?
C135 C136 H13M 107.9 . . ?
C137 C136 H13N 107.9 . . ?
C135 C136 H13N 107.9 . . ?
H13M C136 H13N 107.2 . . ?
C136 C137 H13O 109.5 . . ?
C136 C137 H13P 109.5 . . ?
H13O C137 H13P 109.5 . . ?
C136 C137 H13Q 109.5 . . ?
H13O C137 H13Q 109.5 . . ?
H13P C137 H13Q 109.5 . . ?
C139 C138 C104 130.0(6) . . ?
C139 C138 S102 108.6(5) . . ?
C104 C138 S102 121.4(5) . . ?
C138 C139 C140 114.2(6) . . ?
C138 C139 H138 122.9 . . ?
C140 C139 H138 122.9 . . ?
C141 C140 C139 114.1(6) . . ?
C141 C140 H139 123.0 . . ?
C139 C140 H139 123.0 . . ?
C140 C141 C142 128.2(6) . . ?
C140 C141 S102 109.4(5) . . ?
C142 C141 S102 122.3(5) . . ?
C147 C142 C143 118.3(6) . . ?
C147 C142 C141 121.7(6) . . ?
C143 C142 C141 119.8(5) . . ?
C144 C143 C142 120.3(5) . . ?
C144 C143 H142 119.8 . . ?
C142 C143 H142 119.8 . . ?
C143 C144 C145 120.6(6) . . ?
C143 C144 C154 129.0(5) . . ?
C145 C144 C154 110.4(5) . . ?
C146 C145 C144 119.5(6) . . ?
C146 C145 C148 132.0(6) . . ?
C144 C145 C148 108.5(6) . . ?
C145 C146 C147 119.2(6) . . ?
C145 C146 H145 120.4 . . ?
C147 C146 H145 120.4 . . ?
C142 C147 C146 122.0(6) . . ?
C142 C147 H146 119.0 . . ?
C146 C147 H146 119.0 . . ?
C149 C148 C153 119.7(6) . . ?
C149 C148 C145 131.1(6) . . ?
C153 C148 C145 109.2(5) . . ?
C150 C149 C148 118.8(6) . . ?
C150 C149 H148 120.6 . . ?
C148 C149 H148 120.6 . . ?
C151 C150 C149 121.5(7) . . ?
C151 C150 H149 119.2 . . ?
C149 C150 H149 119.2 . . ?
C150 C151 C152 119.9(6) . . ?
C150 C151 H150 120.0 . . ?
C152 C151 H150 120.0 . . ?
C153 C152 C151 119.9(6) . . ?
C153 C152 H151 120.1 . . ?
C151 C152 H151 120.1 . . ?
C152 C153 C148 120.2(6) . . ?
C152 C153 C154 129.7(6) . . ?
C148 C153 C154 110.1(5) . . ?
C153 C154 C144 101.7(5) . . ?
C153 C154 C163 112.0(5) . . ?
C144 C154 C163 111.9(5) . . ?
C153 C154 C155 111.1(5) . . ?
C144 C154 C155 111.9(5) . . ?
C163 C154 C155 108.1(5) . . ?
C156 C155 C154 115.5(5) . . ?
C156 C155 H15A 108.4 . . ?
C154 C155 H15A 108.4 . . ?
C156 C155 H15B 108.4 . . ?
C154 C155 H15B 108.4 . . ?
H15A C155 H15B 107.5 . . ?
C155 C156 C157 114.3(5) . . ?
C155 C156 H15C 108.7 . . ?
C157 C156 H15C 108.7 . . ?
C155 C156 H15D 108.7 . . ?
C157 C156 H15D 108.7 . . ?
H15C C156 H15D 107.6 . . ?
C158 C157 C156 113.8(5) . . ?
C158 C157 H15E 108.8 . . ?
C156 C157 H15E 108.8 . . ?
C158 C157 H15F 108.8 . . ?
C156 C157 H15F 108.8 . . ?
H15E C157 H15F 107.7 . . ?
C159 C158 C157 115.4(5) . . ?
C159 C158 H15G 108.4 . . ?
C157 C158 H15G 108.4 . . ?
C159 C158 H15H 108.4 . . ?
C157 C158 H15H 108.4 . . ?
H15G C158 H15H 107.5 . . ?
C158 C159 C160 115.1(5) . . ?
C158 C159 H15I 108.5 . . ?
C160 C159 H15I 108.5 . . ?
C158 C159 H15J 108.5 . . ?
C160 C159 H15J 108.5 . . ?
H15I C159 H15J 107.5 . . ?
C161 C160 C159 112.8(6) . . ?
C161 C160 H15K 109.0 . . ?
C159 C160 H15K 109.0 . . ?
C161 C160 H15L 109.0 . . ?
C159 C160 H15L 109.0 . . ?
H15K C160 H15L 107.8 . . ?
C162 C161 C160 115.3(6) . . ?
C162 C161 H16A 108.4 . . ?
C160 C161 H16A 108.4 . . ?
C162 C161 H16B 108.4 . . ?
C160 C161 H16B 108.4 . . ?
H16A C161 H16B 107.5 . . ?
C161 C162 H16C 109.5 . . ?
C161 C162 H16D 109.5 . . ?
H16C C162 H16D 109.5 . . ?
C161 C162 H16E 109.5 . . ?
H16C C162 H16E 109.5 . . ?
H16D C162 H16E 109.5 . . ?
C164 C163 C154 116.0(5) . . ?
C164 C163 H16F 108.3 . . ?
C154 C163 H16F 108.3 . . ?
C164 C163 H16G 108.3 . . ?
C154 C163 H16G 108.3 . . ?
H16F C163 H16G 107.4 . . ?
C165 C164 C163 112.2(5) . . ?
C165 C164 H16H 109.2 . . ?
C163 C164 H16H 109.2 . . ?
C165 C164 H16I 109.2 . . ?
C163 C164 H16I 109.2 . . ?
H16H C164 H16I 107.9 . . ?
C166 C165 C164 115.2(5) . . ?
C166 C165 H16J 108.5 . . ?
C164 C165 H16J 108.5 . . ?
C166 C165 H16K 108.5 . . ?
C164 C165 H16K 108.5 . . ?
H16J C165 H16K 107.5 . . ?
C165 C166 C167 114.2(5) . . ?
C165 C166 H16L 108.7 . . ?
C167 C166 H16L 108.7 . . ?
C165 C166 H16M 108.7 . . ?
C167 C166 H16M 108.7 . . ?
H16L C166 H16M 107.6 . . ?
C168 C167 C166 115.7(6) . . ?
C168 C167 H16N 108.4 . . ?
C166 C167 H16N 108.4 . . ?
C168 C167 H16O 108.4 . . ?
C166 C167 H16O 108.4 . . ?
H16N C167 H16O 107.4 . . ?
C167 C168 C169 114.6(6) . . ?
C167 C168 H16P 108.6 . . ?
C169 C168 H16P 108.6 . . ?
C167 C168 H16Q 108.6 . . ?
C169 C168 H16Q 108.6 . . ?
H16P C168 H16Q 107.6 . . ?
C168 C169 C170 113.2(6) . . ?
C168 C169 H16R 108.9 . . ?
C170 C169 H16R 108.9 . . ?
C168 C169 H16S 108.9 . . ?
C170 C169 H16S 108.9 . . ?
H16R C169 H16S 107.7 . . ?
C169 C170 H16T 109.5 . . ?
C169 C170 H16U 109.5 . . ?
H16T C170 H16U 109.5 . . ?
C169 C170 H16V 109.5 . . ?
H16T C170 H16V 109.5 . . ?
H16U C170 H16V 109.5 . . ?

loop_
_geom_bond_atom_site_label_1
_geom_bond_atom_site_label_2
_geom_bond_distance
_geom_bond_site_symmetry_2
_geom_bond_publ_flag
S1 C1 1.733(6) . ?
S1 C4 1.736(5) . ?
S2 C8 1.722(5) . ?
S2 C5 1.735(5) . ?
S3 C38 1.712(6) . ?
S3 C41 1.741(6) . ?
C1 C2 1.374(7) . ?
C1 C38 1.453(7) . ?
C2 C3 1.423(7) . ?
C2 H2 0.9300 . ?
C3 C4 1.374(7) . ?
C3 H3 0.9300 . ?
C4 C5 1.446(7) . ?
C5 C6 1.348(7) . ?
C6 C7 1.399(7) . ?
C6 H6 0.9300 . ?
C7 C8 1.377(7) . ?
C7 H7 0.9300 . ?
C8 C9 1.471(7) . ?
C9 C10 1.369(7) . ?
C9 C14 1.411(7) . ?
C10 C11 1.383(7) . ?
C10 H10 0.9300 . ?
C11 C12 1.411(7) . ?
C11 C21 1.516(7) . ?
C12 C13 1.393(7) . ?
C12 C15 1.472(7) . ?
C13 C14 1.381(7) . ?
C13 H13 0.9300 . ?
C14 H14 0.9300 . ?
C15 C20 1.395(7) . ?
C15 C16 1.400(7) . ?
C16 C17 1.378(8) . ?
C16 C21 1.529(8) . ?
C17 C18 1.403(8) . ?
C17 H17 0.9300 . ?
C18 C19 1.378(8) . ?
C18 H18 0.9300 . ?
C19 C20 1.379(8) . ?
C19 H19 0.9300 . ?
C20 H20 0.9300 . ?
C21 C22 1.534(8) . ?
C21 C30 1.574(8) . ?
C22 C23 1.519(8) . ?
C22 H22A 0.9700 . ?
C22 H22B 0.9700 . ?
C23 C24 1.513(8) . ?
C23 H23A 0.9700 . ?
C23 H23B 0.9700 . ?
C24 C25 1.524(9) . ?
C24 H24A 0.9700 . ?
C24 H24B 0.9700 . ?
C25 C26 1.529(9) . ?
C25 H25A 0.9700 . ?
C25 H25B 0.9700 . ?
C26 C27 1.502(10) . ?
C26 H26A 0.9700 . ?
C26 H26B 0.9700 . ?
C27 C28 1.527(10) . ?
C27 H27A 0.9700 . ?
C27 H27B 0.9700 . ?
C28 C29 1.557(11) . ?
C28 H28A 0.9700 . ?
C28 H28B 0.9700 . ?
C29 H29A 0.9600 . ?
C29 H29B 0.9600 . ?
C29 H29C 0.9600 . ?
C30 C31 1.513(8) . ?
C30 H30A 0.9700 . ?
C30 H30B 0.9700 . ?
C31 C32 1.519(8) . ?
C31 H31A 0.9700 . ?
C31 H31B 0.9700 . ?
C32 C33 1.513(8) . ?
C32 H32A 0.9700 . ?
C32 H32B 0.9700 . ?
C33 C34 1.517(8) . ?
C33 H33A 0.9700 . ?
C33 H33B 0.9700 . ?
C34 C35 1.519(9) . ?
C34 H34A 0.9700 . ?
C34 H34B 0.9700 . ?
C35 C36 1.500(9) . ?
C35 H35A 0.9700 . ?
C35 H35B 0.9700 . ?
C36 C37 1.516(9) . ?
C36 H36A 0.9700 . ?
C36 H36B 0.9700 . ?
C37 H37A 0.9600 . ?
C37 H37B 0.9600 . ?
C37 H37C 0.9600 . ?
C38 C39 1.370(7) . ?
C39 C40 1.447(8) . ?
C39 H39 0.9300 . ?
C40 C41 1.346(7) . ?
C40 H40 0.9300 . ?
C41 C42 1.458(7) . ?
C42 C47 1.408(7) . ?
C42 C43 1.409(7) . ?
C43 C44 1.382(7) . ?
C43 H43 0.9300 . ?
C44 C45 1.411(7) . ?
C44 C54 1.534(7) . ?
C45 C46 1.379(7) . ?
C45 C48 1.478(7) . ?
C46 C47 1.381(7) . ?
C46 H46 0.9300 . ?
C47 H47 0.9300 . ?
C48 C49 1.397(7) . ?
C48 C53 1.400(7) . ?
C49 C50 1.391(7) . ?
C49 C54 1.530(7) . ?
C50 C51 1.394(7) . ?
C50 H50 0.9300 . ?
C51 C52 1.381(8) . ?
C51 H51 0.9300 . ?
C52 C53 1.380(8) . ?
C52 H52 0.9300 . ?
C53 H53 0.9300 . ?
C54 C55 1.538(7) . ?
C54 C63 1.551(7) . ?
C55 C56 1.522(7) . ?
C55 H55A 0.9700 . ?
C55 H55B 0.9700 . ?
C56 C57 1.525(7) . ?
C56 H56A 0.9700 . ?
C56 H56B 0.9700 . ?
C57 C58 1.520(8) . ?
C57 H57A 0.9700 . ?
C57 H57B 0.9700 . ?
C58 C59 1.544(8) . ?
C58 H58A 0.9700 . ?
C58 H58B 0.9700 . ?
C59 C60 1.474(8) . ?
C59 H59A 0.9700 . ?
C59 H59B 0.9700 . ?
C60 C61 1.536(9) . ?
C60 H60A 0.9700 . ?
C60 H60B 0.9700 . ?
C61 C62 1.519(9) . ?
C61 H61A 0.9700 . ?
C61 H61B 0.9700 . ?
C62 H62A 0.9600 . ?
C62 H62B 0.9600 . ?
C62 H62C 0.9600 . ?
C63 C64 1.509(7) . ?
C63 H63A 0.9700 . ?
C63 H63B 0.9700 . ?
C64 C65 1.536(7) . ?
C64 H64A 0.9700 . ?
C64 H64B 0.9700 . ?
C65 C66 1.527(7) . ?
C65 H65A 0.9700 . ?
C65 H65B 0.9700 . ?
C66 C67 1.516(7) . ?
C66 H66A 0.9700 . ?
C66 H66B 0.9700 . ?
C67 C68 1.525(8) . ?
C67 H67A 0.9700 . ?
C67 H67B 0.9700 . ?
C68 C69 1.510(8) . ?
C68 H68A 0.9700 . ?
C68 H68B 0.9700 . ?
C69 C70 1.523(8) . ?
C69 H69A 0.9700 . ?
C69 H69B 0.9700 . ?
C70 H70A 0.9600 . ?
C70 H70B 0.9600 . ?
C70 H70C 0.9600 . ?
S101 C104 1.729(6) . ?
S101 C101 1.731(6) . ?
S102 C141 1.735(6) . ?
S102 C138 1.740(6) . ?
S103 C108 1.742(6) . ?
S103 C105 1.751(6) . ?
C101 C102 1.348(7) . ?
C101 C105 1.427(7) . ?
C102 C103 1.410(8) . ?
C102 H102 0.9300 . ?
C103 C104 1.350(8) . ?
C103 H103 0.9300 . ?
C104 C138 1.448(8) . ?
C105 C106 1.363(7) . ?
C106 C107 1.409(7) . ?
C106 H106 0.9300 . ?
C107 C108 1.350(7) . ?
C107 H107 0.9300 . ?
C108 C109 1.469(7) . ?
C109 C114 1.393(7) . ?
C109 C110 1.400(7) . ?
C110 C111 1.383(7) . ?
C110 H110 0.9300 . ?
C111 C112 1.403(7) . ?
C111 C121 1.543(8) . ?
C112 C113 1.388(7) . ?
C112 C115 1.437(8) . ?
C113 C114 1.369(7) . ?
C113 H113 0.9300 . ?
C114 H114 0.9300 . ?
C115 C120 1.403(8) . ?
C115 C116 1.417(8) . ?
C116 C117 1.378(8) . ?
C116 C121 1.541(8) . ?
C117 C118 1.389(8) . ?
C117 H117 0.9300 . ?
C118 C119 1.382(8) . ?
C118 H118 0.9300 . ?
C119 C120 1.390(8) . ?
C119 H119 0.9300 . ?
C120 H120 0.9300 . ?
C121 C130 1.548(8) . ?
C121 C122 1.555(8) . ?
C122 C123 1.504(8) . ?
C122 H12A 0.9700 . ?
C122 H12B 0.9700 . ?
C123 C124 1.524(8) . ?
C123 H12C 0.9700 . ?
C123 H12D 0.9700 . ?
C124 C125 1.527(9) . ?
C124 H12E 0.9700 . ?
C124 H12F 0.9700 . ?
C125 C126 1.438(9) . ?
C125 H12G 0.9700 . ?
C125 H12H 0.9700 . ?
C126 C127 1.505(11) . ?
C126 H12I 0.9700 . ?
C126 H12J 0.9700 . ?
C127 C128 1.521(13) . ?
C127 H12K 0.9700 . ?
C127 H12L 0.9700 . ?
C128 C129 1.334(9) . ?
C128 H12M 0.9700 . ?
C128 H12N 0.9700 . ?
C129 H12O 0.9600 . ?
C129 H12P 0.9600 . ?
C129 H12Q 0.9600 . ?
C130 C131 1.526(8) . ?
C130 H13A 0.9700 . ?
C130 H13B 0.9700 . ?
C131 C132 1.525(8) . ?
C131 H13C 0.9700 . ?
C131 H13D 0.9700 . ?
C132 C133 1.535(9) . ?
C132 H13E 0.9700 . ?
C132 H13F 0.9700 . ?
C133 C134 1.497(9) . ?
C133 H13G 0.9700 . ?
C133 H13H 0.9700 . ?
C134 C135 1.523(10) . ?
C134 H13I 0.9700 . ?
C134 H13J 0.9700 . ?
C135 C136 1.460(10) . ?
C135 H13K 0.9700 . ?
C135 H13L 0.9700 . ?
C136 C137 1.407(9) . ?
C136 H13M 0.9700 . ?
C136 H13N 0.9700 . ?
C137 H13O 0.9600 . ?
C137 H13P 0.9600 . ?
C137 H13Q 0.9600 . ?
C138 C139 1.366(7) . ?
C139 C140 1.420(8) . ?
C139 H138 0.9300 . ?
C140 C141 1.353(7) . ?
C140 H139 0.9300 . ?
C141 C142 1.468(7) . ?
C142 C147 1.394(7) . ?
C142 C143 1.401(7) . ?
C143 C144 1.384(7) . ?
C143 H142 0.9300 . ?
C144 C145 1.410(7) . ?
C144 C154 1.535(7) . ?
C145 C146 1.387(7) . ?
C145 C148 1.460(8) . ?
C146 C147 1.395(7) . ?
C146 H145 0.9300 . ?
C147 H146 0.9300 . ?
C148 C149 1.407(7) . ?
C148 C153 1.414(7) . ?
C149 C150 1.383(8) . ?
C149 H148 0.9300 . ?
C150 C151 1.373(8) . ?
C150 H149 0.9300 . ?
C151 C152 1.407(7) . ?
C151 H150 0.9300 . ?
C152 C153 1.368(7) . ?
C152 H151 0.9300 . ?
C153 C154 1.525(7) . ?
C154 C163 1.547(7) . ?
C154 C155 1.564(7) . ?
C155 C156 1.508(7) . ?
C155 H15A 0.9700 . ?
C155 H15B 0.9700 . ?
C156 C157 1.522(7) . ?
C156 H15C 0.9700 . ?
C156 H15D 0.9700 . ?
C157 C158 1.522(7) . ?
C157 H15E 0.9700 . ?
C157 H15F 0.9700 . ?
C158 C159 1.502(7) . ?
C158 H15G 0.9700 . ?
C158 H15H 0.9700 . ?
C159 C160 1.516(7) . ?
C159 H15I 0.9700 . ?
C159 H15J 0.9700 . ?
C160 C161 1.512(8) . ?
C160 H15K 0.9700 . ?
C160 H15L 0.9700 . ?
C161 C162 1.502(8) . ?
C161 H16A 0.9700 . ?
C161 H16B 0.9700 . ?
C162 H16C 0.9600 . ?
C162 H16D 0.9600 . ?
C162 H16E 0.9600 . ?
C163 C164 1.528(7) . ?
C163 H16F 0.9700 . ?
C163 H16G 0.9700 . ?
C164 C165 1.524(7) . ?
C164 H16H 0.9700 . ?
C164 H16I 0.9700 . ?
C165 C166 1.509(7) . ?
C165 H16J 0.9700 . ?
C165 H16K 0.9700 . ?
C166 C167 1.517(7) . ?
C166 H16L 0.9700 . ?
C166 H16M 0.9700 . ?
C167 C168 1.492(8) . ?
C167 H16N 0.9700 . ?
C167 H16O 0.9700 . ?
C168 C169 1.493(8) . ?
C168 H16P 0.9700 . ?
C168 H16Q 0.9700 . ?
C169 C170 1.526(8) . ?
C169 H16R 0.9700 . ?
C169 H16S 0.9700 . ?
C170 H16T 0.9600 . ?
C170 H16U 0.9600 . ?
C170 H16V 0.9600 . ?

loop_
_geom_torsion_atom_site_label_1
_geom_torsion_atom_site_label_2
_geom_torsion_atom_site_label_3
_geom_torsion_atom_site_label_4
_geom_torsion
_geom_torsion_site_symmetry_1
_geom_torsion_site_symmetry_2
_geom_torsion_site_symmetry_3
_geom_torsion_site_symmetry_4
_geom_torsion_publ_flag
C4 S1 C1 C2 -1.0(4) . . . . ?
C4 S1 C1 C38 176.6(5) . . . . ?
C38 C1 C2 C3 -175.9(5) . . . . ?
S1 C1 C2 C3 1.4(6) . . . . ?
C1 C2 C3 C4 -1.2(7) . . . . ?
C2 C3 C4 C5 179.7(5) . . . . ?
C2 C3 C4 S1 0.4(6) . . . . ?
C1 S1 C4 C3 0.4(4) . . . . ?
C1 S1 C4 C5 -179.0(4) . . . . ?
C3 C4 C5 C6 165.9(6) . . . . ?
S1 C4 C5 C6 -14.9(8) . . . . ?
C3 C4 C5 S2 -15.4(9) . . . . ?
S1 C4 C5 S2 163.8(3) . . . . ?
C8 S2 C5 C6 -0.8(5) . . . . ?
C8 S2 C5 C4 -179.7(5) . . . . ?
C4 C5 C6 C7 178.6(5) . . . . ?
S2 C5 C6 C7 -0.3(7) . . . . ?
C5 C6 C7 C8 1.5(8) . . . . ?
C6 C7 C8 C9 -179.1(6) . . . . ?
C6 C7 C8 S2 -2.0(7) . . . . ?
C5 S2 C8 C7 1.6(4) . . . . ?
C5 S2 C8 C9 178.9(5) . . . . ?
C7 C8 C9 C10 -25.7(9) . . . . ?
S2 C8 C9 C10 157.6(5) . . . . ?
C7 C8 C9 C14 154.1(6) . . . . ?
S2 C8 C9 C14 -22.6(8) . . . . ?
C14 C9 C10 C11 -0.4(9) . . . . ?
C8 C9 C10 C11 179.5(5) . . . . ?
C9 C10 C11 C12 -0.7(9) . . . . ?
C9 C10 C11 C21 -179.7(6) . . . . ?
C10 C11 C12 C13 1.7(9) . . . . ?
C21 C11 C12 C13 -179.0(5) . . . . ?
C10 C11 C12 C15 -178.4(5) . . . . ?
C21 C11 C12 C15 0.8(7) . . . . ?
C11 C12 C13 C14 -1.8(9) . . . . ?
C15 C12 C13 C14 178.4(6) . . . . ?
C12 C13 C14 C9 0.8(9) . . . . ?
C10 C9 C14 C13 0.3(8) . . . . ?
C8 C9 C14 C13 -179.5(5) . . . . ?
C13 C12 C15 C20 -1.7(11) . . . . ?
C11 C12 C15 C20 178.5(6) . . . . ?
C13 C12 C15 C16 179.3(6) . . . . ?
C11 C12 C15 C16 -0.5(7) . . . . ?
C20 C15 C16 C17 -0.1(9) . . . . ?
C12 C15 C16 C17 179.0(6) . . . . ?
C20 C15 C16 C21 -179.1(5) . . . . ?
C12 C15 C16 C21 0.0(7) . . . . ?
C15 C16 C17 C18 -1.4(10) . . . . ?
C21 C16 C17 C18 177.4(6) . . . . ?
C16 C17 C18 C19 1.7(10) . . . . ?
C17 C18 C19 C20 -0.3(10) . . . . ?
C18 C19 C20 C15 -1.2(9) . . . . ?
C16 C15 C20 C19 1.4(9) . . . . ?
C12 C15 C20 C19 -177.4(6) . . . . ?
C10 C11 C21 C16 178.4(6) . . . . ?
C12 C11 C21 C16 -0.8(7) . . . . ?
C10 C11 C21 C22 59.0(9) . . . . ?
C12 C11 C21 C22 -120.1(6) . . . . ?
C10 C11 C21 C30 -63.7(8) . . . . ?
C12 C11 C21 C30 117.1(5) . . . . ?
C17 C16 C21 C11 -178.4(6) . . . . ?
C15 C16 C21 C11 0.5(7) . . . . ?
C17 C16 C21 C22 -58.6(9) . . . . ?
C15 C16 C21 C22 120.3(6) . . . . ?
C17 C16 C21 C30 64.8(9) . . . . ?
C15 C16 C21 C30 -116.2(6) . . . . ?
C11 C21 C22 C23 55.0(7) . . . . ?
C16 C21 C22 C23 -58.7(7) . . . . ?
C30 C21 C22 C23 177.3(5) . . . . ?
C21 C22 C23 C24 177.9(5) . . . . ?
C22 C23 C24 C25 177.3(6) . . . . ?
C23 C24 C25 C26 -178.9(6) . . . . ?
C24 C25 C26 C27 178.8(6) . . . . ?
C25 C26 C27 C28 -178.8(6) . . . . ?
C26 C27 C28 C29 -176.4(7) . . . . ?
C11 C21 C30 C31 -50.7(7) . . . . ?
C16 C21 C30 C31 61.3(7) . . . . ?
C22 C21 C30 C31 -174.5(5) . . . . ?
C21 C30 C31 C32 -179.3(5) . . . . ?
C30 C31 C32 C33 177.3(6) . . . . ?
C31 C32 C33 C34 -174.7(6) . . . . ?
C32 C33 C34 C35 176.4(6) . . . . ?
C33 C34 C35 C36 179.7(6) . . . . ?
C34 C35 C36 C37 -179.9(6) . . . . ?
C2 C1 C38 C39 147.4(7) . . . . ?
S1 C1 C38 C39 -29.8(9) . . . . ?
C2 C1 C38 S3 -30.7(9) . . . . ?
S1 C1 C38 S3 152.1(3) . . . . ?
C41 S3 C38 C39 -1.1(5) . . . . ?
C41 S3 C38 C1 177.2(5) . . . . ?
C1 C38 C39 C40 -177.1(6) . . . . ?
S3 C38 C39 C40 1.2(7) . . . . ?
C38 C39 C40 C41 -0.6(9) . . . . ?
C39 C40 C41 C42 -179.1(6) . . . . ?
C39 C40 C41 S3 -0.2(7) . . . . ?
C38 S3 C41 C40 0.7(5) . . . . ?
C38 S3 C41 C42 179.7(5) . . . . ?
C40 C41 C42 C47 170.6(6) . . . . ?
S3 C41 C42 C47 -8.1(8) . . . . ?
C40 C41 C42 C43 -8.2(10) . . . . ?
S3 C41 C42 C43 173.0(4) . . . . ?
C47 C42 C43 C44 -1.4(8) . . . . ?
C41 C42 C43 C44 177.5(5) . . . . ?
C42 C43 C44 C45 -0.9(8) . . . . ?
C42 C43 C44 C54 -179.5(5) . . . . ?
C43 C44 C45 C46 3.5(8) . . . . ?
C54 C44 C45 C46 -177.6(5) . . . . ?
C43 C44 C45 C48 -177.5(5) . . . . ?
C54 C44 C45 C48 1.4(6) . . . . ?
C44 C45 C46 C47 -3.9(9) . . . . ?
C48 C45 C46 C47 177.4(6) . . . . ?
C45 C46 C47 C42 1.6(9) . . . . ?
C43 C42 C47 C46 1.0(8) . . . . ?
C41 C42 C47 C46 -177.8(5) . . . . ?
C46 C45 C48 C49 178.4(6) . . . . ?
C44 C45 C48 C49 -0.4(6) . . . . ?
C46 C45 C48 C53 -6.5(11) . . . . ?
C44 C45 C48 C53 174.7(6) . . . . ?
C53 C48 C49 C50 1.1(9) . . . . ?
C45 C48 C49 C50 176.9(5) . . . . ?
C53 C48 C49 C54 -176.5(5) . . . . ?
C45 C48 C49 C54 -0.7(7) . . . . ?
C48 C49 C50 C51 -1.1(9) . . . . ?
C54 C49 C50 C51 176.0(5) . . . . ?
C49 C50 C51 C52 1.1(9) . . . . ?
C50 C51 C52 C53 -1.0(10) . . . . ?
C51 C52 C53 C48 1.0(9) . . . . ?
C49 C48 C53 C52 -1.0(9) . . . . ?
C45 C48 C53 C52 -175.7(6) . . . . ?
C50 C49 C54 C44 -175.9(6) . . . . ?
C48 C49 C54 C44 1.4(6) . . . . ?
C50 C49 C54 C55 -55.8(8) . . . . ?
C48 C49 C54 C55 121.6(5) . . . . ?
C50 C49 C54 C63 66.5(8) . . . . ?
C48 C49 C54 C63 -116.2(5) . . . . ?
C43 C44 C54 C49 177.0(6) . . . . ?
C45 C44 C54 C49 -1.7(6) . . . . ?
C43 C44 C54 C55 57.7(8) . . . . ?
C45 C44 C54 C55 -121.0(5) . . . . ?
C43 C44 C54 C63 -64.3(8) . . . . ?
C45 C44 C54 C63 117.0(5) . . . . ?
C49 C54 C55 C56 -55.0(7) . . . . ?
C44 C54 C55 C56 57.9(7) . . . . ?
C63 C54 C55 C56 -179.1(5) . . . . ?
C54 C55 C56 C57 176.2(5) . . . . ?
C55 C56 C57 C58 178.6(5) . . . . ?
C56 C57 C58 C59 -176.7(5) . . . . ?
C57 C58 C59 C60 176.0(6) . . . . ?
C58 C59 C60 C61 -179.2(6) . . . . ?
C59 C60 C61 C62 -176.6(7) . . . . ?
C49 C54 C63 C64 59.1(6) . . . . ?
C44 C54 C63 C64 -52.5(6) . . . . ?
C55 C54 C63 C64 -176.9(5) . . . . ?
C54 C63 C64 C65 -178.0(5) . . . . ?
C63 C64 C65 C66 -179.8(5) . . . . ?
C64 C65 C66 C67 -178.5(5) . . . . ?
C65 C66 C67 C68 175.2(5) . . . . ?
C66 C67 C68 C69 -179.8(5) . . . . ?
C67 C68 C69 C70 -178.3(6) . . . . ?
C104 S101 C101 C102 -0.9(5) . . . . ?
C104 S101 C101 C105 -179.0(5) . . . . ?
C105 C101 C102 C103 178.1(6) . . . . ?
S101 C101 C102 C103 0.2(8) . . . . ?
C101 C102 C103 C104 0.8(10) . . . . ?
C102 C103 C104 C138 -177.8(7) . . . . ?
C102 C103 C104 S101 -1.4(8) . . . . ?
C101 S101 C104 C103 1.3(5) . . . . ?
C101 S101 C104 C138 178.2(5) . . . . ?
C102 C101 C105 C106 -173.8(7) . . . . ?
S101 C101 C105 C106 3.8(9) . . . . ?
C102 C101 C105 S103 8.7(10) . . . . ?
S101 C101 C105 S103 -173.7(3) . . . . ?
C108 S103 C105 C106 -0.5(5) . . . . ?
C108 S103 C105 C101 177.5(5) . . . . ?
C101 C105 C106 C107 -176.5(6) . . . . ?
S103 C105 C106 C107 1.3(7) . . . . ?
C105 C106 C107 C108 -1.8(8) . . . . ?
C106 C107 C108 C109 179.6(6) . . . . ?
C106 C107 C108 S103 1.3(7) . . . . ?
C105 S103 C108 C107 -0.4(5) . . . . ?
C105 S103 C108 C109 -178.8(5) . . . . ?
C107 C108 C109 C114 -34.6(9) . . . . ?
S103 C108 C109 C114 143.5(5) . . . . ?
C107 C108 C109 C110 143.8(6) . . . . ?
S103 C108 C109 C110 -38.2(8) . . . . ?
C114 C109 C110 C111 0.3(8) . . . . ?
C108 C109 C110 C111 -178.1(5) . . . . ?
C109 C110 C111 C112 -1.7(9) . . . . ?
C109 C110 C111 C121 171.2(6) . . . . ?
C110 C111 C112 C113 1.3(9) . . . . ?
C121 C111 C112 C113 -172.9(5) . . . . ?
C110 C111 C112 C115 -179.5(6) . . . . ?
C121 C111 C112 C115 6.4(7) . . . . ?
C111 C112 C113 C114 0.7(9) . . . . ?
C115 C112 C113 C114 -178.5(6) . . . . ?
C112 C113 C114 C109 -2.1(9) . . . . ?
C110 C109 C114 C113 1.6(9) . . . . ?
C108 C109 C114 C113 -179.9(5) . . . . ?
C113 C112 C115 C120 -5.1(12) . . . . ?
C111 C112 C115 C120 175.7(7) . . . . ?
C113 C112 C115 C116 175.9(6) . . . . ?
C111 C112 C115 C116 -3.3(7) . . . . ?
C120 C115 C116 C117 0.6(10) . . . . ?
C112 C115 C116 C117 179.7(6) . . . . ?
C120 C115 C116 C121 179.7(6) . . . . ?
C112 C115 C116 C121 -1.1(8) . . . . ?
C115 C116 C117 C118 -1.1(10) . . . . ?
C121 C116 C117 C118 180.0(6) . . . . ?
C116 C117 C118 C119 0.7(11) . . . . ?
C117 C118 C119 C120 0.2(11) . . . . ?
C118 C119 C120 C115 -0.7(11) . . . . ?
C116 C115 C120 C119 0.3(10) . . . . ?
C112 C115 C120 C119 -178.6(7) . . . . ?
C117 C116 C121 C111 -176.4(7) . . . . ?
C115 C116 C121 C111 4.6(7) . . . . ?
C117 C116 C121 C130 68.0(9) . . . . ?
C115 C116 C121 C130 -111.0(6) . . . . ?
C117 C116 C121 C122 -56.8(9) . . . . ?
C115 C116 C121 C122 124.2(6) . . . . ?
C110 C111 C121 C116 179.8(6) . . . . ?
C112 C111 C121 C116 -6.6(7) . . . . ?
C110 C111 C121 C130 -62.7(8) . . . . ?
C112 C111 C121 C130 110.8(6) . . . . ?
C110 C111 C121 C122 60.8(9) . . . . ?
C112 C111 C121 C122 -125.6(6) . . . . ?
C116 C121 C122 C123 -59.3(7) . . . . ?
C111 C121 C122 C123 53.2(8) . . . . ?
C130 C121 C122 C123 175.6(5) . . . . ?
C121 C122 C123 C124 171.6(6) . . . . ?
C122 C123 C124 C125 -178.4(6) . . . . ?
C123 C124 C125 C126 170.2(7) . . . . ?
C124 C125 C126 C127 -176.5(8) . . . . ?
C125 C126 C127 C128 -177.8(9) . . . . ?
C126 C127 C128 C129 178.8(11) . . . . ?
C116 C121 C130 C131 60.3(7) . . . . ?
C111 C121 C130 C131 -50.2(7) . . . . ?
C122 C121 C130 C131 -174.7(5) . . . . ?
C121 C130 C131 C132 178.4(6) . . . . ?
C130 C131 C132 C133 -172.7(6) . . . . ?
C131 C132 C133 C134 177.9(6) . . . . ?
C132 C133 C134 C135 -174.8(7) . . . . ?
C133 C134 C135 C136 179.5(8) . . . . ?
C134 C135 C136 C137 178.0(9) . . . . ?
C103 C104 C138 C139 157.5(8) . . . . ?
S101 C104 C138 C139 -18.6(10) . . . . ?
C103 C104 C138 S102 -23.5(11) . . . . ?
S101 C104 C138 S102 160.4(4) . . . . ?
C141 S102 C138 C139 -1.4(5) . . . . ?
C141 S102 C138 C104 179.4(5) . . . . ?
C104 C138 C139 C140 -179.4(6) . . . . ?
S102 C138 C139 C140 1.5(8) . . . . ?
C138 C139 C140 C141 -0.8(9) . . . . ?
C139 C140 C141 C142 -177.5(6) . . . . ?
C139 C140 C141 S102 -0.3(7) . . . . ?
C138 S102 C141 C140 1.0(5) . . . . ?
C138 S102 C141 C142 178.4(5) . . . . ?
C140 C141 C142 C147 151.6(6) . . . . ?
S102 C141 C142 C147 -25.3(8) . . . . ?
C140 C141 C142 C143 -23.8(10) . . . . ?
S102 C141 C142 C143 159.3(4) . . . . ?
C147 C142 C143 C144 1.3(8) . . . . ?
C141 C142 C143 C144 176.8(5) . . . . ?
C142 C143 C144 C145 -2.6(8) . . . . ?
C142 C143 C144 C154 178.5(5) . . . . ?
C143 C144 C145 C146 3.3(8) . . . . ?
C154 C144 C145 C146 -177.7(5) . . . . ?
C143 C144 C145 C148 -177.3(5) . . . . ?
C154 C144 C145 C148 1.8(6) . . . . ?
C144 C145 C146 C147 -2.7(8) . . . . ?
C148 C145 C146 C147 178.0(6) . . . . ?
C143 C142 C147 C146 -0.8(8) . . . . ?
C141 C142 C147 C146 -176.2(5) . . . . ?
C145 C146 C147 C142 1.5(9) . . . . ?
C146 C145 C148 C149 -2.6(11) . . . . ?
C144 C145 C148 C149 178.0(6) . . . . ?
C146 C145 C148 C153 178.4(6) . . . . ?
C144 C145 C148 C153 -1.0(6) . . . . ?
C153 C148 C149 C150 -1.7(8) . . . . ?
C145 C148 C149 C150 179.4(6) . . . . ?
C148 C149 C150 C151 0.2(9) . . . . ?
C149 C150 C151 C152 0.9(10) . . . . ?
C150 C151 C152 C153 -0.4(9) . . . . ?
C151 C152 C153 C148 -1.0(9) . . . . ?
C151 C152 C153 C154 -179.2(5) . . . . ?
C149 C148 C153 C152 2.1(9) . . . . ?
C145 C148 C153 C152 -178.8(5) . . . . ?
C149 C148 C153 C154 -179.4(5) . . . . ?
C145 C148 C153 C154 -0.3(6) . . . . ?
C152 C153 C154 C144 179.6(6) . . . . ?
C148 C153 C154 C144 1.3(6) . . . . ?
C152 C153 C154 C163 59.9(8) . . . . ?
C148 C153 C154 C163 -118.4(5) . . . . ?
C152 C153 C154 C155 -61.1(8) . . . . ?
C148 C153 C154 C155 120.5(5) . . . . ?
C143 C144 C154 C153 177.1(5) . . . . ?
C145 C144 C154 C153 -1.9(6) . . . . ?
C143 C144 C154 C163 -63.1(8) . . . . ?
C145 C144 C154 C163 117.9(5) . . . . ?
C143 C144 C154 C155 58.4(7) . . . . ?
C145 C144 C154 C155 -120.5(5) . . . . ?
C153 C154 C155 C156 -56.3(7) . . . . ?
C144 C154 C155 C156 56.6(6) . . . . ?
C163 C154 C155 C156 -179.7(5) . . . . ?
C154 C155 C156 C157 177.4(5) . . . . ?
C155 C156 C157 C158 -177.1(5) . . . . ?
C156 C157 C158 C159 177.5(5) . . . . ?
C157 C158 C159 C160 -178.8(5) . . . . ?
C158 C159 C160 C161 -174.5(5) . . . . ?
C159 C160 C161 C162 177.6(6) . . . . ?
C153 C154 C163 C164 53.3(7) . . . . ?
C144 C154 C163 C164 -60.2(7) . . . . ?
C155 C154 C163 C164 176.1(5) . . . . ?
C154 C163 C164 C165 179.6(5) . . . . ?
C163 C164 C165 C166 179.1(5) . . . . ?
C164 C165 C166 C167 179.4(6) . . . . ?
C165 C166 C167 C168 179.8(6) . . . . ?
C166 C167 C168 C169 -176.2(6) . . . . ?
C167 C168 C169 C170 177.3(6) . . . . ?
